data_4320194
loop_
_publ_author_name
'Franc Meyer'
'Rainer F. Winter'
'Elisabeth Kaifer'

_publ_contact_author
;
       PD Dr. Franc Meyer
       Anorganisch-Chemisches Institut
       Ruprecht-Karls Universitaet Heidelberg
       Im Neuenheimer Feld 270
       69120 Heidelberg
       Bundesrepublik Deutschland
;
_publ_contact_author_email Franc@sun0.urz.uni-heidelberg.de
_publ_contact_author_fax '049 6221 54-5707'
_publ_contact_author_phone '049 6221 54-8315'
_publ_section_title
;
 Extremely Bent Cyanide Coordination at a Preorganized Dinickel Site and
 Assembly of a Starlike Nonanuclear Complex from the Constrained Dinickel
 Building Blocks
;
_journal_name_full 'Inorganic Chemistry'
_journal_page_first 4597
_journal_page_last 4603
_journal_paper_doi 10.1021/ic010249x
_journal_volume 40
_journal_year 2001
_chemical_formula_sum 'C124 H244 Cl6 N40 Ni9 O22.5'
_chemical_formula_weight 3396.68
_space_group_IT_number 2
_symmetry_cell_setting triclinic
_symmetry_space_group_name_Hall '-P 1'
_symmetry_space_group_name_H-M 'P -1'
_atom_sites_solution_hydrogens geom
_atom_sites_solution_primary direct
_atom_sites_solution_secondary difmap
_audit_creation_method SHELXL-97
_cell_angle_alpha 90.79(3)
_cell_angle_beta 95.78(3)
_cell_angle_gamma 110.32(3)
_cell_formula_units_Z 2
_cell_length_a 20.593(4)
_cell_length_b 20.793(4)
_cell_length_c 21.034(4)
_cell_measurement_temperature 200
_cell_volume 8392(3)
_computing_structure_refinement 'SHELXL-97 (Sheldrick, 1997)'
_computing_structure_solution 'SHELXS-97 (Sheldrick, 1990)'
_diffrn_ambient_temperature 200
_diffrn_measured_fraction_theta_full 0.972
_diffrn_measured_fraction_theta_max 0.972
_diffrn_measurement_device_type 'NONIUS KAPPA CCD'
_diffrn_measurement_method 'O-Scan    '
_diffrn_radiation_monochromator graphite
_diffrn_radiation_source 'fine-focus sealed tube'
_diffrn_radiation_type MoK\a
_diffrn_radiation_wavelength 0.71073
_diffrn_reflns_av_R_equivalents 0.1099
_diffrn_reflns_av_sigmaI/netI 0.1707
_diffrn_reflns_limit_h_max 28
_diffrn_reflns_limit_h_min -28
_diffrn_reflns_limit_k_max 28
_diffrn_reflns_limit_k_min -28
_diffrn_reflns_limit_l_max 29
_diffrn_reflns_limit_l_min -29
_diffrn_reflns_number 90732
_diffrn_reflns_theta_full 29.78
_diffrn_reflns_theta_max 29.78
_diffrn_reflns_theta_min 1.36
_exptl_absorpt_coefficient_mu 1.151
_exptl_absorpt_correction_type experimentell
_exptl_crystal_density_diffrn 1.344
_exptl_crystal_density_method 'not measured'
_exptl_crystal_F_000 3604
_exptl_crystal_size_max 0.20
_exptl_crystal_size_mid 0.15
_exptl_crystal_size_min 0.05
_refine_diff_density_max 1.658
_refine_diff_density_min -1.144
_refine_diff_density_rms 0.126
_refine_ls_extinction_method none
_refine_ls_goodness_of_fit_ref 1.000
_refine_ls_hydrogen_treatment mixed
_refine_ls_matrix_type full
_refine_ls_number_parameters 1854
_refine_ls_number_reflns 46588
_refine_ls_number_restraints 0
_refine_ls_restrained_S_all 1.000
_refine_ls_R_factor_all 0.1963
_refine_ls_R_factor_gt 0.0829
_refine_ls_shift/su_max 0.214
_refine_ls_shift/su_mean 0.009
_refine_ls_structure_factor_coef Fsqd
_refine_ls_weighting_details 'calc w=1/[\s^2^(Fo^2^)+(0.1333P)^2^+0.0000P] where P=(Fo^2^+2Fc^2^)/3'
_refine_ls_weighting_scheme calc
_refine_ls_wR_factor_gt 0.2200
_refine_ls_wR_factor_ref 0.2692
_reflns_number_gt 20687
_reflns_number_total 46588
_reflns_threshold_expression >2sigma(I)
_cod_data_source_file ic010249x_2.cif
_cod_data_source_block fmka
_cod_depositor_comments
;
The following automatic conversions were performed:

data name '_atom_site_symetry_multiplicity' was replaced with
'_atom_site_symmetry_multiplicity' as specified in the replacement
file 'data/replacement-values/replacement_tags.lst'.

Automatic conversion script
Id: cif_correct_tags 9268 2022-04-12 08:56:07Z antanas 
;
_cod_original_formula_sum 'C124 H244 Cl6 N40 Ni9 O22.50'
_cod_database_code 4320194

loop_
_symmetry_equiv_pos_as_xyz
'x, y, z'
'-x, -y, -z'

loop_
_atom_site_label
_atom_site_type_symbol
_atom_site_fract_x
_atom_site_fract_y
_atom_site_fract_z
_atom_site_U_iso_or_equiv
_atom_site_adp_type
_atom_site_occupancy
_atom_site_symmetry_multiplicity
_atom_site_calc_flag
_atom_site_refinement_flags
_atom_site_disorder_assembly
_atom_site_disorder_group
Ni1 Ni 0.16222(4) 0.83297(4) 0.65202(4) 0.0359(2) Uani 1 1 d . . .
Ni2 Ni 0.22074(4) 0.86502(4) 0.47499(3) 0.02991(18) Uani 1 1 d . . .
Ni3 Ni 0.39039(4) 1.09002(4) 0.17996(3) 0.03257(19) Uani 1 1 d . . .
Ni4 Ni 0.31785(4) 0.88540(4) 0.15518(3) 0.03142(19) Uani 1 1 d . . .
Ni5 Ni 0.24724(4) 0.53429(4) -0.04549(3) 0.03113(18) Uani 1 1 d . . .
Ni6 Ni 0.24793(4) 0.52650(4) 0.14560(3) 0.03218(19) Uani 1 1 d . . .
Ni7 Ni 0.25471(4) 0.34148(4) 0.47315(4) 0.03220(19) Uani 1 1 d . . .
Ni8 Ni 0.26109(4) 0.53740(4) 0.48478(3) 0.02756(18) Uani 1 1 d . . .
Ni9 Ni 0.26112(4) 0.70493(3) 0.31474(3) 0.02767(17) Uani 1 1 d . . .
N1 N 0.1765(3) 0.9072(3) 0.6021(2) 0.0357(12) Uani 1 1 d . . .
N2 N 0.1991(3) 0.9222(2) 0.5436(2) 0.0349(12) Uani 1 1 d . . .
N3 N 0.1554(3) 0.8963(3) 0.7182(2) 0.0392(13) Uani 1 1 d . . .
N4 N 0.1261(3) 0.7576(3) 0.7067(2) 0.0450(14) Uani 1 1 d . . .
N5 N 0.2015(4) 1.0125(4) 0.8240(3) 0.069(2) Uani 1 1 d . . .
N6 N 0.2342(3) 0.9567(2) 0.4289(2) 0.0337(12) Uani 1 1 d . . .
N7 N 0.3357(3) 0.9145(2) 0.5067(2) 0.0329(11) Uani 1 1 d . . .
N8 N 0.1088(3) 0.8344(3) 0.4241(2) 0.0410(13) Uani 1 1 d . . .
N9 N 0.1982(3) 0.7758(2) 0.5357(2) 0.0368(12) Uani 1 1 d . . .
N10 N 0.2417(3) 0.8115(2) 0.4027(2) 0.0313(11) Uani 1 1 d . . .
N101 N 0.3846(2) 1.0338(2) 0.1096(2) 0.0262(10) Uani 1 1 d . . .
N102 N 0.3596(3) 0.9646(2) 0.0988(2) 0.0334(12) Uani 1 1 d . . .
N103 N 0.4152(3) 1.1629(2) 0.1195(2) 0.0392(13) Uani 1 1 d . A .
N104 N 0.4213(3) 1.1596(2) 0.2497(2) 0.0457(15) Uani 1 1 d . . .
N105 N 0.3995(4) 1.2602(3) 0.0169(3) 0.065(2) Uani 1 1 d . . .
N106 N 0.3212(3) 0.8316(3) 0.0707(2) 0.0389(13) Uani 1 1 d . . .
N107 N 0.2100(3) 0.8710(3) 0.1117(2) 0.0409(13) Uani 1 1 d . . .
N108 N 0.4265(3) 0.8774(2) 0.1824(2) 0.0376(12) Uani 1 1 d . . .
N109 N 0.3266(3) 0.9553(3) 0.2375(2) 0.0360(12) Uani 1 1 d . . .
N110 N 0.2788(3) 0.8021(2) 0.2073(2) 0.0341(12) Uani 1 1 d . . .
N201 N 0.2381(3) 0.4632(2) 0.0085(2) 0.0352(12) Uani 1 1 d . . .
N202 N 0.2336(3) 0.4571(2) 0.0720(2) 0.0323(11) Uani 1 1 d . . .
N203 N 0.2100(3) 0.4600(3) -0.1113(2) 0.0363(12) Uani 1 1 d . . .
N204 N 0.2693(3) 0.6006(3) -0.1122(2) 0.0349(12) Uani 1 1 d . . .
N205 N 0.0897(3) 0.3173(3) -0.1629(3) 0.0601(19) Uani 1 1 d . . .
N206 N 0.2281(3) 0.4357(3) 0.1948(2) 0.0395(13) Uani 1 1 d . . .
N207 N 0.1302(3) 0.4997(3) 0.1441(2) 0.0405(13) Uani 1 1 d . . .
N208 N 0.3613(3) 0.5326(2) 0.1665(2) 0.0350(12) Uani 1 1 d . . .
N209 N 0.2694(3) 0.6110(2) 0.0800(2) 0.0337(12) Uani 1 1 d . . .
N210 N 0.2622(3) 0.5930(2) 0.2224(2) 0.0342(12) Uani 1 1 d . . .
N301 N 0.2517(3) 0.3966(2) 0.5415(2) 0.0313(11) Uani 1 1 d . . .
N302 N 0.2573(3) 0.4638(2) 0.5475(2) 0.0294(11) Uani 1 1 d . . .
N303 N 0.2736(3) 0.2853(2) 0.5401(2) 0.0360(12) Uani 1 1 d . . .
N304 N 0.2420(3) 0.2676(3) 0.4110(3) 0.0403(13) Uani 1 1 d . . .
N305 N 0.3642(3) 0.2650(3) 0.6636(3) 0.0518(15) Uani 1 1 d . . .
N306 N 0.2589(3) 0.5900(2) 0.5706(2) 0.0314(11) Uani 1 1 d . . .
N307 N 0.1440(3) 0.5071(2) 0.4784(2) 0.0327(11) Uani 1 1 d . . .
N308 N 0.3777(3) 0.5874(2) 0.5085(2) 0.0328(11) Uani 1 1 d . . .
N309 N 0.2590(3) 0.4659(3) 0.4034(2) 0.0345(12) Uani 1 1 d . . .
N310 N 0.2644(3) 0.6142(2) 0.4250(2) 0.0319(11) Uani 1 1 d . . .
C1 C 0.1581(4) 0.9600(4) 0.6239(3) 0.0462(17) Uani 1 1 d . . .
C2 C 0.1700(4) 1.0090(4) 0.5793(3) 0.0476(18) Uani 1 1 d . . .
H2 H 0.1627 1.0507 0.5816 0.036(8) Uiso 1 1 calc R . .
C3 C 0.1957(3) 0.9830(3) 0.5293(3) 0.0350(14) Uani 1 1 d . . .
C4 C 0.1286(4) 0.9480(4) 0.6855(3) 0.0490(18) Uani 1 1 d . . .
H4A H 0.0780 0.9301 0.6786 0.0463(16) Uiso 1 1 calc R . .
H4B H 0.1433 0.9905 0.7116 0.0463(16) Uiso 1 1 calc R . .
C5 C 0.1089(4) 0.8530(4) 0.7631(3) 0.056(2) Uani 1 1 d . . .
H5A H 0.0605 0.8401 0.7454 0.0463(16) Uiso 1 1 calc R . .
H5B H 0.1152 0.8783 0.8037 0.0463(16) Uiso 1 1 calc R . .
C6 C 0.1281(4) 0.7902(4) 0.7724(3) 0.055(2) Uani 1 1 d . . .
H6A H 0.0954 0.7581 0.7972 0.0463(16) Uiso 1 1 calc R . .
H6B H 0.1744 0.8027 0.7953 0.0463(16) Uiso 1 1 calc R . .
C7 C 0.1586(4) 0.7036(4) 0.7120(3) 0.055(2) Uani 1 1 d . . .
H7A H 0.1437 0.6737 0.6735 0.0463(16) Uiso 1 1 calc R . .
H7B H 0.1421 0.6758 0.7478 0.0463(16) Uiso 1 1 calc R . .
C8 C 0.2376(4) 0.7330(4) 0.7216(3) 0.057(2) Uani 1 1 d . . .
H8A H 0.2544 0.7596 0.6858 0.073(3) Uiso 1 1 calc R . .
H8B H 0.2556 0.6962 0.7248 0.073(3) Uiso 1 1 calc R . .
H8C H 0.2528 0.7618 0.7602 0.073(3) Uiso 1 1 calc R . .
C9 C 0.0524(4) 0.7247(4) 0.6748(4) 0.058(2) Uani 1 1 d . . .
H9A H 0.0540 0.7017 0.6348 0.0463(16) Uiso 1 1 calc R . .
H9B H 0.0340 0.7608 0.6643 0.0463(16) Uiso 1 1 calc R . .
C10 C 0.0019(5) 0.6734(4) 0.7131(4) 0.071(2) Uani 1 1 d . . .
H10A H 0.0142 0.6330 0.7168 0.073(3) Uiso 1 1 calc R . .
H10B H -0.0445 0.6612 0.6918 0.073(3) Uiso 1 1 calc R . .
H10C H 0.0040 0.6934 0.7550 0.073(3) Uiso 1 1 calc R . .
C11 C 0.2292(4) 0.9315(4) 0.7503(3) 0.0526(19) Uani 1 1 d . . .
H11A H 0.2534 0.9688 0.7245 0.0463(16) Uiso 1 1 calc R . .
H11B H 0.2533 0.8988 0.7509 0.0463(16) Uiso 1 1 calc R . .
C12 C 0.2344(5) 0.9602(5) 0.8185(4) 0.070(2) Uani 1 1 d . . .
H12A H 0.2127 0.9226 0.8450 0.0463(16) Uiso 1 1 calc R . .
H12B H 0.2833 0.9804 0.8351 0.0463(16) Uiso 1 1 calc R . .
C13 C 0.1770(8) 1.0094(6) 0.8907(5) 0.138(6) Uani 1 1 d . . .
H13A H 0.1494 1.0387 0.8928 0.0463(16) Uiso 1 1 calc R . .
H13B H 0.1469 0.9627 0.8965 0.0463(16) Uiso 1 1 calc R . .
C14 C 0.2325(9) 1.0301(8) 0.9426(6) 0.176(7) Uani 1 1 d . . .
H14A H 0.2510 0.9940 0.9493 0.073(3) Uiso 1 1 calc R . .
H14B H 0.2147 1.0393 0.9809 0.073(3) Uiso 1 1 calc R . .
H14C H 0.2687 1.0709 0.9322 0.073(3) Uiso 1 1 calc R . .
C15 C 0.2376(7) 1.0775(5) 0.8040(6) 0.110(4) Uani 1 1 d . . .
H15A H 0.2529 1.0721 0.7628 0.0463(16) Uiso 1 1 calc R . .
H15B H 0.2790 1.0984 0.8340 0.0463(16) Uiso 1 1 calc R . .
C16 C 0.2002(9) 1.1242(6) 0.7981(7) 0.166(7) Uani 1 1 d . . .
H16A H 0.2141 1.1524 0.7627 0.073(3) Uiso 1 1 calc R . .
H16B H 0.2103 1.1527 0.8367 0.073(3) Uiso 1 1 calc R . .
H16C H 0.1510 1.0986 0.7910 0.073(3) Uiso 1 1 calc R . .
C17 C 0.2193(3) 1.0105(3) 0.4675(3) 0.0324(13) Uani 1 1 d . . .
H17A H 0.2610 1.0510 0.4755 0.0463(16) Uiso 1 1 calc R . .
H17B H 0.1833 1.0236 0.4437 0.0463(16) Uiso 1 1 calc R . .
C18 C 0.3094(4) 0.9809(3) 0.4166(3) 0.0408(16) Uani 1 1 d . . .
H18A H 0.3224 1.0261 0.3993 0.0463(16) Uiso 1 1 calc R . .
H18B H 0.3166 0.9495 0.3858 0.0463(16) Uiso 1 1 calc R . .
C19 C 0.3530(3) 0.9835(3) 0.4791(3) 0.0374(15) Uani 1 1 d . . .
H19A H 0.4019 1.0008 0.4725 0.0463(16) Uiso 1 1 calc R . .
H19B H 0.3454 1.0152 0.5094 0.0463(16) Uiso 1 1 calc R . .
C20 C 0.3804(3) 0.8797(3) 0.4789(3) 0.0373(15) Uani 1 1 d . . .
H20A H 0.4291 0.9073 0.4906 0.0463(16) Uiso 1 1 calc R . .
H20B H 0.3715 0.8774 0.4326 0.0463(16) Uiso 1 1 calc R . .
C21 C 0.3675(4) 0.8068(3) 0.5015(3) 0.0421(16) Uani 1 1 d . . .
H21A H 0.3890 0.8094 0.5445 0.073(3) Uiso 1 1 calc R . .
H21B H 0.3871 0.7830 0.4740 0.073(3) Uiso 1 1 calc R . .
H21C H 0.3182 0.7825 0.5000 0.073(3) Uiso 1 1 calc R . .
C22 C 0.3489(4) 0.9216(3) 0.5768(3) 0.0409(16) Uani 1 1 d . . .
H22A H 0.3334 0.8760 0.5932 0.0463(16) Uiso 1 1 calc R . .
H22B H 0.3202 0.9455 0.5922 0.0463(16) Uiso 1 1 calc R . .
C23 C 0.4244(4) 0.9594(4) 0.6056(4) 0.0549(19) Uani 1 1 d . . .
H23A H 0.4525 0.9328 0.5963 0.073(3) Uiso 1 1 calc R . .
H23B H 0.4261 0.9657 0.6511 0.073(3) Uiso 1 1 calc R . .
H23C H 0.4420 1.0034 0.5874 0.073(3) Uiso 1 1 calc R . .
C24 C 0.1836(4) 0.9343(3) 0.3701(3) 0.0446(17) Uani 1 1 d . . .
H24A H 0.1972 0.9043 0.3428 0.0463(16) Uiso 1 1 calc R . .
H24B H 0.1836 0.9740 0.3464 0.0463(16) Uiso 1 1 calc R . .
C25 C 0.1123(4) 0.8971(3) 0.3880(3) 0.0479(18) Uani 1 1 d . . .
H25A H 0.0795 0.8836 0.3495 0.0463(16) Uiso 1 1 calc R . .
H25B H 0.0985 0.9278 0.4142 0.0463(16) Uiso 1 1 calc R . .
C26 C 0.0575(4) 0.8218(4) 0.4722(3) 0.0544(19) Uani 1 1 d . . .
H26A H 0.0708 0.8625 0.5006 0.0463(16) Uiso 1 1 calc R . .
H26B H 0.0611 0.7845 0.4979 0.0463(16) Uiso 1 1 calc R . .
C27 C -0.0188(4) 0.8040(5) 0.4452(4) 0.078(3) Uani 1 1 d . . .
H27A H -0.0230 0.8391 0.4176 0.073(3) Uiso 1 1 calc R . .
H27B H -0.0467 0.8011 0.4797 0.073(3) Uiso 1 1 calc R . .
H27C H -0.0347 0.7607 0.4212 0.073(3) Uiso 1 1 calc R . .
C28 C 0.0886(4) 0.7754(3) 0.3765(3) 0.0422(16) Uani 1 1 d . . .
H28A H 0.1231 0.7854 0.3464 0.0463(16) Uiso 1 1 calc R . .
H28B H 0.0445 0.7717 0.3527 0.0463(16) Uiso 1 1 calc R . .
C29 C 0.0815(4) 0.7076(3) 0.4030(3) 0.0474(17) Uani 1 1 d . . .
H29A H 0.1224 0.7118 0.4315 0.073(3) Uiso 1 1 calc R . .
H29B H 0.0763 0.6747 0.3686 0.073(3) Uiso 1 1 calc R . .
H29C H 0.0413 0.6925 0.4259 0.073(3) Uiso 1 1 calc R . .
C30 C 0.1810(3) 0.7869(3) 0.5841(3) 0.0325(14) Uani 1 1 d . . .
C31 C 0.2506(3) 0.7726(3) 0.3688(3) 0.0320(13) Uani 1 1 d . . .
C101 C 0.4159(3) 1.0631(3) 0.0591(3) 0.0346(14) Uani 1 1 d . . .
C102 C 0.4110(4) 1.0123(3) 0.0138(3) 0.0382(15) Uani 1 1 d . . .
H102 H 0.4275 1.0176 -0.0261 0.036(8) Uiso 1 1 calc R . .
C103 C 0.3760(3) 0.9519(3) 0.0416(3) 0.0341(14) Uani 1 1 d . . .
C104 C 0.4500(3) 1.1413(3) 0.0680(3) 0.0332(14) Uani 1 1 d . . .
H10A H 0.4997 1.1542 0.0808 0.0463(16) Uiso 1 1 calc R . .
H10B H 0.4431 1.1627 0.0285 0.0463(16) Uiso 1 1 calc R . .
C105 C 0.4624(4) 1.2261(3) 0.1572(3) 0.054(2) Uani 1 1 d . . .
H10C H 0.4651 1.2666 0.1338 0.0463(16) Uiso 1 1 calc R . .
H10D H 0.5090 1.2244 0.1658 0.0463(16) Uiso 1 1 calc R . .
C106 C 0.4311(5) 1.2280(3) 0.2201(3) 0.054(2) Uani 1 1 d . . .
H10E H 0.4622 1.2654 0.2488 0.0463(16) Uiso 1 1 calc R . .
H10F H 0.3867 1.2346 0.2119 0.0463(16) Uiso 1 1 calc R . .
C107 C 0.4908(4) 1.1525(4) 0.2748(3) 0.054(2) Uani 1 1 d . . .
H10G H 0.4812 1.1115 0.2990 0.0463(16) Uiso 1 1 calc R . .
H10H H 0.5137 1.1459 0.2385 0.0463(16) Uiso 1 1 calc R . .
C108 C 0.5410(5) 1.2125(4) 0.3168(4) 0.071(3) Uani 1 1 d . . .
H10I H 0.5596 1.2510 0.2910 0.073(3) Uiso 1 1 calc R . .
H10J H 0.5783 1.1998 0.3370 0.073(3) Uiso 1 1 calc R . .
H10K H 0.5168 1.2248 0.3489 0.073(3) Uiso 1 1 calc R . .
C109 C 0.3752(5) 1.1510(3) 0.3026(3) 0.056(2) Uani 1 1 d . . .
H10I H 0.3808 1.1156 0.3297 0.0463(16) Uiso 1 1 calc R . .
H10J H 0.3901 1.1936 0.3286 0.0463(16) Uiso 1 1 calc R . .
C110 C 0.2999(5) 1.1323(4) 0.2784(4) 0.066(2) Uani 1 1 d . . .
H11C H 0.2935 1.1686 0.2538 0.073(3) Uiso 1 1 calc R . .
H11D H 0.2729 1.1256 0.3139 0.073(3) Uiso 1 1 calc R . .
H11E H 0.2850 1.0907 0.2519 0.073(3) Uiso 1 1 calc R . .
C111 C 0.3478(4) 1.1683(4) 0.0924(3) 0.0490(18) Uani 1 1 d . . .
H11C H 0.3169 1.1591 0.1257 0.0463(16) Uiso 1 1 calc R A .
H11D H 0.3267 1.1327 0.0587 0.0463(16) Uiso 1 1 calc R . .
C112 C 0.3519(5) 1.2370(4) 0.0653(4) 0.068(3) Uani 1 1 d . A .
H11E H 0.3056 1.2335 0.0468 0.0463(16) Uiso 1 1 calc R . .
H11F H 0.3660 1.2716 0.1003 0.0463(16) Uiso 1 1 calc R . .
C113 C 0.3692(5) 1.2209(5) -0.0441(4) 0.075(3) Uani 1 1 d . A .
H11G H 0.3309 1.2342 -0.0623 0.0463(16) Uiso 1 1 calc R . .
H11H H 0.3507 1.1724 -0.0361 0.0463(16) Uiso 1 1 calc R . .
C114 C 0.4223(6) 1.2323(6) -0.0922(4) 0.093(3) Uani 1 1 d . . .
H11I H 0.4342 1.2782 -0.1065 0.073(3) Uiso 1 1 calc R A .
H11J H 0.4028 1.2000 -0.1281 0.073(3) Uiso 1 1 calc R . .
H11K H 0.4635 1.2259 -0.0722 0.073(3) Uiso 1 1 calc R . .
C115 C 0.4348(7) 1.3390(5) 0.0155(6) 0.048(3) Uani 0.70 1 d P A 1
H11I H 0.4552 1.3578 0.0583 0.0463(16) Uiso 0.70 1 calc PR A 1
H11J H 0.4721 1.3494 -0.0117 0.0463(16) Uiso 0.70 1 calc PR A 1
C115 C 0.376(2) 1.3179(15) -0.0150(16) 0.073(10) Uani 0.30 1 d P A 2
H11K H 0.3260 1.3073 -0.0184 0.0463(16) Uiso 0.30 1 calc PR A 2
H11L H 0.3931 1.3299 -0.0561 0.0463(16) Uiso 0.30 1 calc PR A 2
C116 C 0.3834(6) 1.3729(6) -0.0093(7) 0.063(3) Uani 0.70 1 d P A 1
H11O H 0.3701 1.3613 -0.0542 0.073(3) Uiso 0.70 1 calc PR A 1
H11P H 0.4049 1.4218 -0.0025 0.073(3) Uiso 0.70 1 calc PR A 1
H11Q H 0.3429 1.3569 0.0132 0.073(3) Uiso 0.70 1 calc PR A 1
C116 C 0.4176(17) 1.3736(14) 0.0415(16) 0.072(10) Uani 0.30 1 d P A 2
H11R H 0.3887 1.3702 0.0753 0.073(3) Uiso 0.30 1 calc PR A 2
H11S H 0.4300 1.4188 0.0254 0.073(3) Uiso 0.30 1 calc PR A 2
H11T H 0.4591 1.3653 0.0577 0.073(3) Uiso 0.30 1 calc PR A 2
C117 C 0.3523(4) 0.8778(3) 0.0195(3) 0.0422(16) Uani 1 1 d . . .
H11M H 0.3917 0.8673 0.0069 0.0463(16) Uiso 1 1 calc R . .
H11N H 0.3180 0.8694 -0.0177 0.0463(16) Uiso 1 1 calc R . .
C118 C 0.2481(4) 0.7904(3) 0.0510(3) 0.0483(19) Uani 1 1 d . . .
H11O H 0.2310 0.7557 0.0817 0.0463(16) Uiso 1 1 calc R . .
H11P H 0.2435 0.7674 0.0095 0.0463(16) Uiso 1 1 calc R . .
C119 C 0.2067(4) 0.8368(4) 0.0476(3) 0.0484(18) Uani 1 1 d . . .
H11Q H 0.1585 0.8104 0.0324 0.0463(16) Uiso 1 1 calc R . .
H11R H 0.2245 0.8715 0.0172 0.0463(16) Uiso 1 1 calc R . .
C120 C 0.2000(4) 0.9384(3) 0.1038(3) 0.0489(18) Uani 1 1 d . . .
H12C H 0.2064 0.9607 0.1460 0.0463(16) Uiso 1 1 calc R . .
H12D H 0.2366 0.9670 0.0802 0.0463(16) Uiso 1 1 calc R . .
C121 C 0.1318(5) 0.9369(4) 0.0709(4) 0.068(2) Uani 1 1 d . . .
H12E H 0.1218 0.9105 0.0310 0.073(3) Uiso 1 1 calc R . .
H12F H 0.1340 0.9829 0.0628 0.073(3) Uiso 1 1 calc R . .
H12G H 0.0956 0.9164 0.0975 0.073(3) Uiso 1 1 calc R . .
C122 C 0.1528(4) 0.8246(4) 0.1456(3) 0.0474(17) Uani 1 1 d . . .
H12E H 0.1594 0.7808 0.1497 0.0463(16) Uiso 1 1 calc R . .
H12F H 0.1088 0.8164 0.1197 0.0463(16) Uiso 1 1 calc R . .
C123 C 0.1487(4) 0.8529(4) 0.2126(3) 0.058(2) Uani 1 1 d . . .
H12H H 0.1943 0.8688 0.2362 0.073(3) Uiso 1 1 calc R . .
H12I H 0.1177 0.8171 0.2349 0.073(3) Uiso 1 1 calc R . .
H12J H 0.1316 0.8902 0.2085 0.073(3) Uiso 1 1 calc R . .
C124 C 0.3655(4) 0.7906(3) 0.0927(3) 0.0444(17) Uani 1 1 d . . .
H12G H 0.3736 0.7662 0.0565 0.0463(16) Uiso 1 1 calc R . .
H12H H 0.3422 0.7573 0.1224 0.0463(16) Uiso 1 1 calc R . .
C125 C 0.4339(4) 0.8393(3) 0.1252(3) 0.0484(18) Uani 1 1 d . . .
H12I H 0.4638 0.8134 0.1379 0.0463(16) Uiso 1 1 calc R . .
H12J H 0.4565 0.8720 0.0948 0.0463(16) Uiso 1 1 calc R . .
C126 C 0.4825(4) 0.9479(3) 0.1898(4) 0.0456(17) Uani 1 1 d . . .
H12K H 0.4733 0.9740 0.2243 0.0463(16) Uiso 1 1 calc R . .
H12L H 0.4797 0.9716 0.1508 0.0463(16) Uiso 1 1 calc R . .
C127 C 0.5568(4) 0.9472(4) 0.2041(4) 0.063(2) Uani 1 1 d . . .
H12M H 0.5607 0.9254 0.2435 0.073(3) Uiso 1 1 calc R . .
H12N H 0.5895 0.9934 0.2076 0.073(3) Uiso 1 1 calc R . .
H12O H 0.5668 0.9221 0.1699 0.073(3) Uiso 1 1 calc R . .
C128 C 0.4327(4) 0.8370(3) 0.2402(3) 0.0411(16) Uani 1 1 d . . .
H12M H 0.3967 0.7919 0.2338 0.0463(16) Uiso 1 1 calc R . .
H12N H 0.4774 0.8306 0.2429 0.0463(16) Uiso 1 1 calc R . .
C129 C 0.4269(4) 0.8685(3) 0.3021(3) 0.0473(17) Uani 1 1 d . . .
H12P H 0.4668 0.9094 0.3127 0.073(3) Uiso 1 1 calc R . .
H12Q H 0.4246 0.8366 0.3351 0.073(3) Uiso 1 1 calc R . .
H12R H 0.3854 0.8800 0.2986 0.073(3) Uiso 1 1 calc R . .
C130 C 0.3545(3) 1.0122(3) 0.2260(3) 0.0336(14) Uani 1 1 d . . .
C131 C 0.2667(3) 0.7626(3) 0.2467(3) 0.0324(14) Uani 1 1 d . . .
C201 C 0.2267(4) 0.4006(3) -0.0179(3) 0.0382(15) Uani 1 1 d . . .
C202 C 0.2145(4) 0.3531(3) 0.0282(3) 0.0439(17) Uani 1 1 d . . .
H202 H 0.2049 0.3061 0.0231 0.036(8) Uiso 1 1 calc R . .
C203 C 0.2197(3) 0.3915(3) 0.0836(3) 0.0357(14) Uani 1 1 d . . .
C204 C 0.2316(4) 0.4016(3) -0.0893(3) 0.0419(16) Uani 1 1 d . . .
H20C H 0.2789 0.4089 -0.0981 0.0463(16) Uiso 1 1 calc R . .
H20D H 0.2008 0.3587 -0.1107 0.0463(16) Uiso 1 1 calc R . .
C205 C 0.2384(4) 0.4885(3) -0.1717(3) 0.0399(16) Uani 1 1 d . . .
H20E H 0.2102 0.4602 -0.2085 0.0463(16) Uiso 1 1 calc R . .
H20F H 0.2858 0.4894 -0.1717 0.0463(16) Uiso 1 1 calc R . .
C206 C 0.2366(4) 0.5601(3) -0.1746(3) 0.0405(16) Uani 1 1 d . . .
H20G H 0.1887 0.5580 -0.1830 0.0463(16) Uiso 1 1 calc R . .
H20H H 0.2616 0.5829 -0.2093 0.0463(16) Uiso 1 1 calc R . .
C207 C 0.3452(3) 0.6275(3) -0.1150(3) 0.0394(15) Uani 1 1 d . . .
H20I H 0.3546 0.6579 -0.1502 0.0463(16) Uiso 1 1 calc R . .
H20J H 0.3597 0.5892 -0.1252 0.0463(16) Uiso 1 1 calc R . .
C208 C 0.3902(4) 0.6659(4) -0.0558(3) 0.0484(17) Uani 1 1 d . . .
H20K H 0.3853 0.7098 -0.0510 0.073(3) Uiso 1 1 calc R . .
H20L H 0.4381 0.6722 -0.0598 0.073(3) Uiso 1 1 calc R . .
H20M H 0.3760 0.6400 -0.0190 0.073(3) Uiso 1 1 calc R . .
C209 C 0.2431(4) 0.6593(3) -0.1059(3) 0.0400(15) Uani 1 1 d . . .
H20K H 0.2709 0.6899 -0.0703 0.0463(16) Uiso 1 1 calc R . .
H20L H 0.2504 0.6849 -0.1444 0.0463(16) Uiso 1 1 calc R . .
C210 C 0.1684(4) 0.6386(4) -0.0957(3) 0.0489(18) Uani 1 1 d . . .
H21D H 0.1402 0.6093 -0.1313 0.073(3) Uiso 1 1 calc R . .
H21E H 0.1559 0.6788 -0.0923 0.073(3) Uiso 1 1 calc R . .
H21F H 0.1607 0.6144 -0.0571 0.073(3) Uiso 1 1 calc R . .
C211 C 0.1324(3) 0.4402(3) -0.1145(3) 0.0433(16) Uani 1 1 d . . .
H21A H 0.1212 0.4815 -0.1204 0.0463(16) Uiso 1 1 calc R . .
H21B H 0.1186 0.4235 -0.0734 0.0463(16) Uiso 1 1 calc R . .
C212 C 0.0874(4) 0.3860(4) -0.1666(3) 0.0527(19) Uani 1 1 d . . .
H21C H 0.0394 0.3828 -0.1660 0.0463(16) Uiso 1 1 calc R . .
H21D H 0.1012 0.4027 -0.2078 0.0463(16) Uiso 1 1 calc R . .
C213 C 0.0514(5) 0.2823(4) -0.1106(4) 0.070(3) Uani 1 1 d . . .
H21E H 0.0021 0.2731 -0.1220 0.0463(16) Uiso 1 1 calc R . .
H21F H 0.0662 0.3127 -0.0724 0.0463(16) Uiso 1 1 calc R . .
C214 C 0.0616(6) 0.2172(5) -0.0958(5) 0.106(4) Uani 1 1 d . . .
H21G H 0.0400 0.1841 -0.1308 0.073(3) Uiso 1 1 calc R . .
H21H H 0.0409 0.2004 -0.0577 0.073(3) Uiso 1 1 calc R . .
H21I H 0.1105 0.2248 -0.0894 0.073(3) Uiso 1 1 calc R . .
C215 C 0.0619(5) 0.2787(5) -0.2250(4) 0.077(3) Uani 1 1 d . . .
H21G H 0.0185 0.2848 -0.2401 0.0463(16) Uiso 1 1 calc R . .
H21H H 0.0516 0.2301 -0.2187 0.0463(16) Uiso 1 1 calc R . .
C216 C 0.1103(5) 0.2998(5) -0.2752(4) 0.090(3) Uani 1 1 d . . .
H21J H 0.1218 0.3481 -0.2810 0.073(3) Uiso 1 1 calc R . .
H21K H 0.0881 0.2745 -0.3148 0.073(3) Uiso 1 1 calc R . .
H21L H 0.1520 0.2905 -0.2622 0.073(3) Uiso 1 1 calc R . .
C217 C 0.2110(4) 0.3719(3) 0.1519(3) 0.0461(18) Uani 1 1 d . . .
H21I H 0.2417 0.3472 0.1656 0.0463(16) Uiso 1 1 calc R . .
H21J H 0.1634 0.3420 0.1548 0.0463(16) Uiso 1 1 calc R . .
C218 C 0.1682(4) 0.4339(3) 0.2301(3) 0.0442(17) Uani 1 1 d . . .
H21K H 0.1823 0.4728 0.2609 0.0463(16) Uiso 1 1 calc R . .
H21L H 0.1530 0.3921 0.2531 0.0463(16) Uiso 1 1 calc R . .
C219 C 0.1096(4) 0.4367(3) 0.1829(4) 0.0506(19) Uani 1 1 d . . .
H21M H 0.0708 0.4360 0.2058 0.0463(16) Uiso 1 1 calc R . .
H21N H 0.0940 0.3960 0.1542 0.0463(16) Uiso 1 1 calc R . .
C220 C 0.1080(4) 0.5519(3) 0.1754(3) 0.0449(17) Uani 1 1 d . . .
H22C H 0.1303 0.5610 0.2191 0.0463(16) Uiso 1 1 calc R . .
H22D H 0.0581 0.5326 0.1772 0.0463(16) Uiso 1 1 calc R . .
C221 C 0.1246(4) 0.6196(3) 0.1428(4) 0.0504(18) Uani 1 1 d . . .
H22E H 0.1726 0.6359 0.1348 0.073(3) Uiso 1 1 calc R . .
H22F H 0.1164 0.6528 0.1700 0.073(3) Uiso 1 1 calc R . .
H22G H 0.0954 0.6129 0.1030 0.073(3) Uiso 1 1 calc R . .
C222 C 0.0940(4) 0.4807(4) 0.0768(3) 0.0483(17) Uani 1 1 d . . .
H22E H 0.1074 0.4446 0.0588 0.0463(16) Uiso 1 1 calc R . .
H22F H 0.1106 0.5203 0.0511 0.0463(16) Uiso 1 1 calc R . .
C223 C 0.0146(4) 0.4566(4) 0.0713(4) 0.066(2) Uani 1 1 d . . .
H22H H -0.0024 0.4189 0.0983 0.073(3) Uiso 1 1 calc R . .
H22I H -0.0041 0.4420 0.0277 0.073(3) Uiso 1 1 calc R . .
H22J H 0.0005 0.4937 0.0844 0.073(3) Uiso 1 1 calc R . .
C224 C 0.2928(4) 0.4466(3) 0.2382(3) 0.0462(18) Uani 1 1 d . . .
H22G H 0.2898 0.4048 0.2597 0.0463(16) Uiso 1 1 calc R . .
H22H H 0.2994 0.4828 0.2704 0.0463(16) Uiso 1 1 calc R . .
C225 C 0.3538(4) 0.4665(3) 0.1979(3) 0.0414(16) Uani 1 1 d . . .
H22I H 0.3964 0.4715 0.2250 0.0463(16) Uiso 1 1 calc R . .
H22J H 0.3463 0.4303 0.1654 0.0463(16) Uiso 1 1 calc R . .
C226 C 0.3938(3) 0.5346(4) 0.1062(3) 0.0408(16) Uani 1 1 d . . .
H22K H 0.3936 0.5755 0.0846 0.0463(16) Uiso 1 1 calc R . .
H22L H 0.3650 0.4952 0.0785 0.0463(16) Uiso 1 1 calc R . .
C227 C 0.4687(4) 0.5346(4) 0.1141(4) 0.0536(19) Uani 1 1 d . . .
H22M H 0.4987 0.5753 0.1385 0.073(3) Uiso 1 1 calc R . .
H22N H 0.4844 0.5337 0.0728 0.073(3) Uiso 1 1 calc R . .
H22O H 0.4700 0.4949 0.1361 0.073(3) Uiso 1 1 calc R . .
C228 C 0.4051(4) 0.5899(3) 0.2142(3) 0.0460(17) Uani 1 1 d . . .
H22M H 0.4487 0.5832 0.2274 0.0463(16) Uiso 1 1 calc R . .
H22N H 0.3809 0.5876 0.2518 0.0463(16) Uiso 1 1 calc R . .
C229 C 0.4207(4) 0.6609(3) 0.1877(4) 0.0536(19) Uani 1 1 d . . .
H22P H 0.4462 0.6641 0.1513 0.073(3) Uiso 1 1 calc R . .
H22Q H 0.4481 0.6953 0.2201 0.073(3) Uiso 1 1 calc R . .
H22R H 0.3778 0.6681 0.1749 0.073(3) Uiso 1 1 calc R . .
C230 C 0.2655(3) 0.5926(3) 0.0272(3) 0.0303(13) Uani 1 1 d . . .
C231 C 0.2648(3) 0.6356(3) 0.2588(3) 0.0331(14) Uani 1 1 d . . .
C301 C 0.2459(3) 0.3700(3) 0.5988(3) 0.0325(13) Uani 1 1 d . . .
C302 C 0.2481(3) 0.4196(3) 0.6439(3) 0.0352(14) Uani 1 1 d . . .
H302 H 0.2461 0.4155 0.6877 0.036(8) Uiso 1 1 calc R . .
C303 C 0.2543(3) 0.4773(3) 0.6089(3) 0.0323(13) Uani 1 1 d . . .
C304 C 0.2381(3) 0.2942(3) 0.5966(3) 0.0370(14) Uani 1 1 d . . .
H30A H 0.2604 0.2830 0.6356 0.0463(16) Uiso 1 1 calc R . .
H30B H 0.1894 0.2650 0.5911 0.0463(16) Uiso 1 1 calc R . .
C305 C 0.2483(4) 0.2130(3) 0.5139(3) 0.0412(16) Uani 1 1 d . . .
H30C H 0.1984 0.1920 0.5155 0.0463(16) Uiso 1 1 calc R . .
H30D H 0.2715 0.1866 0.5386 0.0463(16) Uiso 1 1 calc R . .
C306 C 0.2651(4) 0.2152(3) 0.4447(3) 0.0503(18) Uani 1 1 d . . .
H30E H 0.3149 0.2267 0.4439 0.0463(16) Uiso 1 1 calc R . .
H30F H 0.2415 0.1704 0.4230 0.0463(16) Uiso 1 1 calc R . .
C307 C 0.1652(5) 0.2328(4) 0.3909(4) 0.069(2) Uani 1 1 d . . .
H30G H 0.1599 0.1980 0.3577 0.0463(16) Uiso 1 1 calc R . .
H30H H 0.1445 0.2091 0.4273 0.0463(16) Uiso 1 1 calc R . .
C308 C 0.1275(7) 0.2711(6) 0.3693(6) 0.127(5) Uani 1 1 d . . .
H30I H 0.0799 0.2419 0.3578 0.073(3) Uiso 1 1 calc R . .
H30J H 0.1461 0.2942 0.3324 0.073(3) Uiso 1 1 calc R . .
H30K H 0.1296 0.3044 0.4022 0.073(3) Uiso 1 1 calc R . .
C309 C 0.2793(4) 0.2877(3) 0.3530(3) 0.0476(19) Uani 1 1 d . . .
H30I H 0.2569 0.3140 0.3270 0.0463(16) Uiso 1 1 calc R . .
H30J H 0.2740 0.2463 0.3279 0.0463(16) Uiso 1 1 calc R . .
C310 C 0.3557(4) 0.3294(4) 0.3665(3) 0.054(2) Uani 1 1 d . . .
H31A H 0.3616 0.3719 0.3888 0.073(3) Uiso 1 1 calc R . .
H31B H 0.3758 0.3386 0.3268 0.073(3) Uiso 1 1 calc R . .
H31C H 0.3786 0.3041 0.3924 0.073(3) Uiso 1 1 calc R . .
C311 C 0.3510(3) 0.3142(3) 0.5557(3) 0.0397(15) Uani 1 1 d . . .
H31A H 0.3633 0.3600 0.5753 0.0463(16) Uiso 1 1 calc R . .
H31B H 0.3718 0.3190 0.5158 0.0463(16) Uiso 1 1 calc R . .
C312 C 0.3845(4) 0.2740(4) 0.5995(3) 0.0481(17) Uani 1 1 d . . .
H31C H 0.3739 0.2288 0.5791 0.0463(16) Uiso 1 1 calc R . .
H31D H 0.4347 0.2968 0.6029 0.0463(16) Uiso 1 1 calc R . .
C313 C 0.3904(5) 0.3294(4) 0.7039(4) 0.067(2) Uani 1 1 d . . .
H31E H 0.3865 0.3663 0.6778 0.0463(16) Uiso 1 1 calc R . .
H31F H 0.4395 0.3396 0.7173 0.0463(16) Uiso 1 1 calc R . .
C314 C 0.3545(6) 0.3298(5) 0.7624(4) 0.089(3) Uani 1 1 d . . .
H31G H 0.3053 0.3173 0.7502 0.073(3) Uiso 1 1 calc R . .
H31H H 0.3724 0.3749 0.7830 0.073(3) Uiso 1 1 calc R . .
H31I H 0.3627 0.2975 0.7913 0.073(3) Uiso 1 1 calc R . .
C315 C 0.3853(5) 0.2113(4) 0.6928(4) 0.071(2) Uani 1 1 d . . .
H31G H 0.3791 0.2114 0.7379 0.0463(16) Uiso 1 1 calc R . .
H31H H 0.4344 0.2215 0.6894 0.0463(16) Uiso 1 1 calc R . .
C316 C 0.3442(5) 0.1398(4) 0.6622(5) 0.085(3) Uani 1 1 d . . .
H31J H 0.2956 0.1338 0.6554 0.073(3) Uiso 1 1 calc R . .
H31K H 0.3505 0.1057 0.6900 0.073(3) Uiso 1 1 calc R . .
H31L H 0.3606 0.1348 0.6219 0.073(3) Uiso 1 1 calc R . .
C317 C 0.2601(4) 0.5494(3) 0.6287(3) 0.0357(14) Uani 1 1 d . . .
H31I H 0.2217 0.5478 0.6525 0.0463(16) Uiso 1 1 calc R . .
H31J H 0.3032 0.5714 0.6562 0.0463(16) Uiso 1 1 calc R . .
C318 C 0.1943(4) 0.6039(3) 0.5603(3) 0.0393(15) Uani 1 1 d . . .
H31K H 0.1973 0.6362 0.5269 0.0463(16) Uiso 1 1 calc R . .
H31L H 0.1860 0.6238 0.5993 0.0463(16) Uiso 1 1 calc R . .
C319 C 0.1347(3) 0.5366(3) 0.5406(3) 0.0356(14) Uani 1 1 d . . .
H31M H 0.1329 0.5040 0.5735 0.0463(16) Uiso 1 1 calc R . .
H31N H 0.0908 0.5447 0.5366 0.0463(16) Uiso 1 1 calc R . .
C320 C 0.1094(3) 0.4303(3) 0.4748(3) 0.0373(14) Uani 1 1 d . . .
H32A H 0.1303 0.4122 0.5104 0.0463(16) Uiso 1 1 calc R . .
H32B H 0.1199 0.4124 0.4357 0.0463(16) Uiso 1 1 calc R . .
C321 C 0.0308(3) 0.4027(4) 0.4759(3) 0.0480(17) Uani 1 1 d . . .
H32C H 0.0191 0.4234 0.5120 0.073(3) Uiso 1 1 calc R . .
H32D H 0.0151 0.3538 0.4792 0.073(3) Uiso 1 1 calc R . .
H32E H 0.0087 0.4134 0.4372 0.073(3) Uiso 1 1 calc R . .
C322 C 0.1130(3) 0.5381(3) 0.4256(3) 0.0361(14) Uani 1 1 d . . .
H32C H 0.1358 0.5876 0.4295 0.0463(16) Uiso 1 1 calc R . .
H32D H 0.0641 0.5279 0.4302 0.0463(16) Uiso 1 1 calc R . .
C323 C 0.1195(4) 0.5123(3) 0.3586(3) 0.0416(16) Uani 1 1 d . . .
H32F H 0.1661 0.5132 0.3567 0.073(3) Uiso 1 1 calc R . .
H32G H 0.1090 0.5415 0.3273 0.073(3) Uiso 1 1 calc R . .
H32H H 0.0873 0.4662 0.3500 0.073(3) Uiso 1 1 calc R . .
C324 C 0.3210(4) 0.6516(3) 0.5731(3) 0.0397(16) Uani 1 1 d . . .
H32E H 0.3264 0.6784 0.6127 0.0463(16) Uiso 1 1 calc R . .
H32F H 0.3163 0.6797 0.5377 0.0463(16) Uiso 1 1 calc R . .
C325 C 0.3847(4) 0.6310(3) 0.5691(3) 0.0440(16) Uani 1 1 d . . .
H32G H 0.4259 0.6721 0.5700 0.0463(16) Uiso 1 1 calc R . .
H32H H 0.3907 0.6055 0.6061 0.0463(16) Uiso 1 1 calc R . .
C326 C 0.4092(4) 0.5346(4) 0.5236(3) 0.0490(18) Uani 1 1 d . . .
H32I H 0.4024 0.5054 0.4853 0.0463(16) Uiso 1 1 calc R . .
H32J H 0.3843 0.5061 0.5557 0.0463(16) Uiso 1 1 calc R . .
C327 C 0.4875(4) 0.5624(5) 0.5480(4) 0.063(2) Uani 1 1 d . . .
H32K H 0.5135 0.5862 0.5147 0.073(3) Uiso 1 1 calc R . .
H32L H 0.5024 0.5248 0.5599 0.073(3) Uiso 1 1 calc R . .
H32M H 0.4955 0.5934 0.5845 0.073(3) Uiso 1 1 calc R . .
C328 C 0.4139(4) 0.6332(3) 0.4598(3) 0.0404(15) Uani 1 1 d . . .
H32K H 0.4623 0.6563 0.4766 0.0463(16) Uiso 1 1 calc R . .
H32L H 0.3931 0.6682 0.4525 0.0463(16) Uiso 1 1 calc R . .
C329 C 0.4110(4) 0.5962(4) 0.3962(3) 0.0489(18) Uani 1 1 d . . .
H32N H 0.4421 0.5708 0.4004 0.073(3) Uiso 1 1 calc R . .
H32O H 0.4248 0.6292 0.3641 0.073(3) Uiso 1 1 calc R . .
H32P H 0.3644 0.5653 0.3837 0.073(3) Uiso 1 1 calc R . .
C330 C 0.2541(3) 0.4118(3) 0.4201(3) 0.0303(13) Uani 1 1 d . . .
C331 C 0.2618(3) 0.6494(3) 0.3833(3) 0.0299(13) Uani 1 1 d . . .
Cl1 Cl 0.36630(9) 0.85743(8) -0.15498(8) 0.0454(4) Uani 1 1 d . . .
Cl2 Cl 0.93830(9) 0.50024(9) 0.29119(7) 0.0431(4) Uani 1 1 d . . .
Cl3 Cl 0.44057(9) 0.17399(8) 0.48404(9) 0.0443(4) Uani 1 1 d . . .
Cl4 Cl 0.55307(10) 0.43153(10) 0.24068(9) 0.0520(4) Uani 1 1 d . . .
Cl5 Cl 0.01434(16) 0.76443(14) 0.91860(13) 0.0932(8) Uani 1 1 d . . .
Cl6 Cl 0.0479(3) 0.0613(2) 0.4139(4) 0.132(2) Uani 0.60 1 d P . .
Cl7 Cl 0.0636(3) 1.0416(3) 0.2959(3) 0.0690(15) Uani 0.40 1 d P . .
O1 O 0.2972(3) 0.8424(3) -0.1375(2) 0.0564(13) Uani 1 1 d . . .
O2 O 0.3682(3) 0.8769(3) -0.2206(2) 0.0635(15) Uani 1 1 d . . .
O3 O 0.4148(3) 0.9121(2) -0.1138(2) 0.0553(13) Uani 1 1 d . . .
O4 O 0.3840(3) 0.7973(3) -0.1491(3) 0.0748(17) Uani 1 1 d . . .
O5 O 0.8731(3) 0.5108(3) 0.2925(2) 0.0595(14) Uani 1 1 d . . .
O6 O 0.9930(3) 0.5656(2) 0.2979(3) 0.0581(14) Uani 1 1 d . . .
O7 O 0.9470(3) 0.4574(3) 0.3412(2) 0.0532(13) Uani 1 1 d . . .
O8 O 0.9379(3) 0.4670(2) 0.2301(2) 0.0559(13) Uani 1 1 d . . .
O9 O 0.4625(3) 0.1316(2) 0.4427(3) 0.0565(13) Uani 1 1 d . . .
O10 O 0.4511(3) 0.2401(2) 0.4567(2) 0.0524(13) Uani 1 1 d . . .
O11 O 0.4792(3) 0.1843(3) 0.5458(2) 0.0701(16) Uani 1 1 d . . .
O12 O 0.3677(3) 0.1418(2) 0.4900(3) 0.0668(16) Uani 1 1 d . . .
O13 O 0.5967(4) 0.4844(4) 0.2075(4) 0.1161(13) Uiso 1 1 d . . .
O14 O 0.5882(4) 0.3874(4) 0.2638(4) 0.1161(13) Uiso 1 1 d . . .
O15 O 0.4954(4) 0.3935(4) 0.1961(4) 0.1161(13) Uiso 1 1 d . . .
O16 O 0.5322(4) 0.4647(4) 0.2870(4) 0.1161(13) Uiso 1 1 d . . .
O17 O -0.0484(10) 0.7169(9) 0.9423(9) 0.064(2) Uiso 0.30 1 d P B 1
O18 O -0.0186(10) 0.7578(10) 0.8499(9) 0.064(2) Uiso 0.30 1 d P B 1
O19 O 0.0354(11) 0.8321(10) 0.9273(9) 0.064(2) Uiso 0.30 1 d P B 1
O20 O 0.0647(10) 0.7370(9) 0.9142(9) 0.064(2) Uiso 0.30 1 d P B 1
O117 O 0.0918(12) 0.7990(11) 0.9143(10) 0.042(3) Uiso 0.20 1 d P B 2
O119 O 0.0183(12) 0.7234(11) 0.9745(11) 0.042(3) Uiso 0.20 1 d P B 2
O118 O -0.0077(12) 0.7317(12) 0.8629(11) 0.042(3) Uiso 0.20 1 d P B 2
O120 O 0.0001(13) 0.8191(11) 0.9456(11) 0.042(3) Uiso 0.20 1 d P B 2
O21 O 0.0185(6) 0.1125(6) 0.3931(6) 0.0987(18) Uiso 0.60 1 d P . .
O22 O 0.1008(7) 0.0581(6) 0.3603(6) 0.0987(18) Uiso 0.60 1 d P . .
O23 O 0.0865(7) 0.0812(6) 0.4754(6) 0.0987(18) Uiso 0.60 1 d P . .
O24 O -0.0050(7) -0.0022(6) 0.4091(6) 0.0987(18) Uiso 0.60 1 d P . .
O25 O 0.0410(11) 1.0968(10) 0.2720(10) 0.113(3) Uiso 0.40 1 d P . .
O26 O 0.0177(11) 1.0045(10) 0.3439(10) 0.113(3) Uiso 0.40 1 d P . .
O27 O 0.0459(11) 0.9874(10) 0.2413(10) 0.113(3) Uiso 0.40 1 d P . .
O28 O 0.1316(12) 1.0711(10) 0.3203(11) 0.113(3) Uiso 0.40 1 d P . .
O50 O 0.2217(7) 0.2118(7) 0.1609(7) 0.038 Uiso 0.30 1 d P . .
O51 O -0.1156(10) 0.7795(9) 0.7814(9) 0.030 Uiso 0.20 1 d P . .

loop_
_atom_site_aniso_label
_atom_site_aniso_U_11
_atom_site_aniso_U_22
_atom_site_aniso_U_33
_atom_site_aniso_U_23
_atom_site_aniso_U_13
_atom_site_aniso_U_12
Ni1 0.0408(5) 0.0389(4) 0.0245(4) 0.0000(3) 0.0099(4) 0.0077(4)
Ni2 0.0387(5) 0.0284(4) 0.0233(4) 0.0018(3) 0.0077(3) 0.0114(3)
Ni3 0.0456(5) 0.0262(4) 0.0255(4) 0.0036(3) 0.0101(4) 0.0103(4)
Ni4 0.0456(5) 0.0265(4) 0.0205(3) 0.0044(3) 0.0059(3) 0.0098(4)
Ni5 0.0365(5) 0.0339(4) 0.0203(3) 0.0012(3) 0.0058(3) 0.0082(4)
Ni6 0.0463(5) 0.0305(4) 0.0212(4) 0.0041(3) 0.0093(3) 0.0137(4)
Ni7 0.0408(5) 0.0298(4) 0.0290(4) 0.0021(3) 0.0018(3) 0.0166(4)
Ni8 0.0373(5) 0.0277(4) 0.0195(3) 0.0038(3) 0.0050(3) 0.0130(3)
Ni9 0.0385(5) 0.0264(4) 0.0189(3) 0.0037(3) 0.0062(3) 0.0114(3)
N1 0.044(3) 0.040(3) 0.026(2) 0.003(2) 0.010(2) 0.018(3)
N2 0.040(3) 0.032(3) 0.030(3) 0.000(2) 0.008(2) 0.008(2)
N3 0.041(3) 0.049(3) 0.029(3) 0.000(2) 0.012(2) 0.015(3)
N4 0.051(4) 0.051(3) 0.027(3) -0.002(2) 0.013(3) 0.007(3)
N5 0.110(6) 0.061(4) 0.046(4) -0.008(3) 0.024(4) 0.039(4)
N6 0.040(3) 0.032(3) 0.032(3) 0.005(2) 0.012(2) 0.012(2)
N7 0.040(3) 0.026(2) 0.033(3) 0.005(2) 0.003(2) 0.011(2)
N8 0.041(3) 0.047(3) 0.036(3) 0.000(2) 0.000(3) 0.017(3)
N9 0.046(3) 0.031(3) 0.030(3) 0.003(2) 0.010(2) 0.009(2)
N10 0.035(3) 0.037(3) 0.025(2) 0.004(2) 0.005(2) 0.015(2)
N101 0.034(3) 0.028(2) 0.019(2) 0.0051(18) 0.005(2) 0.013(2)
N102 0.048(3) 0.028(3) 0.023(2) 0.002(2) 0.008(2) 0.009(2)
N103 0.055(4) 0.031(3) 0.033(3) 0.008(2) 0.013(3) 0.014(3)
N104 0.068(4) 0.028(3) 0.035(3) -0.002(2) 0.017(3) 0.007(3)
N105 0.105(6) 0.063(4) 0.057(4) 0.028(3) 0.046(4) 0.056(4)
N106 0.057(4) 0.034(3) 0.024(2) 0.005(2) 0.011(3) 0.012(3)
N107 0.051(4) 0.042(3) 0.026(3) 0.007(2) 0.003(2) 0.012(3)
N108 0.047(3) 0.029(3) 0.042(3) 0.006(2) 0.014(3) 0.016(2)
N109 0.046(3) 0.031(3) 0.030(3) 0.004(2) 0.009(2) 0.010(2)
N110 0.041(3) 0.033(3) 0.025(2) 0.006(2) 0.001(2) 0.009(2)
N201 0.049(3) 0.033(3) 0.024(2) -0.001(2) 0.006(2) 0.015(3)
N202 0.044(3) 0.029(3) 0.023(2) 0.004(2) 0.010(2) 0.009(2)
N203 0.037(3) 0.042(3) 0.027(3) -0.004(2) 0.005(2) 0.010(2)
N204 0.043(3) 0.039(3) 0.020(2) 0.001(2) 0.003(2) 0.012(3)
N205 0.062(4) 0.053(4) 0.037(3) -0.015(3) 0.013(3) -0.018(3)
N206 0.053(4) 0.038(3) 0.030(3) 0.010(2) 0.016(3) 0.017(3)
N207 0.050(4) 0.038(3) 0.034(3) 0.008(2) 0.014(3) 0.013(3)
N208 0.047(3) 0.034(3) 0.026(3) 0.006(2) 0.003(2) 0.017(3)
N209 0.040(3) 0.034(3) 0.029(3) 0.009(2) 0.008(2) 0.013(2)
N210 0.049(4) 0.032(3) 0.022(2) 0.004(2) 0.007(2) 0.015(2)
N301 0.039(3) 0.032(3) 0.025(2) 0.005(2) 0.005(2) 0.013(2)
N302 0.035(3) 0.030(3) 0.025(2) 0.002(2) 0.003(2) 0.014(2)
N303 0.035(3) 0.032(3) 0.042(3) 0.009(2) 0.006(2) 0.011(2)
N304 0.053(4) 0.033(3) 0.041(3) -0.002(2) 0.001(3) 0.023(3)
N305 0.051(4) 0.062(4) 0.044(3) 0.018(3) -0.008(3) 0.025(3)
N306 0.039(3) 0.034(3) 0.022(2) 0.004(2) 0.005(2) 0.012(2)
N307 0.040(3) 0.039(3) 0.021(2) 0.006(2) 0.004(2) 0.017(2)
N308 0.035(3) 0.036(3) 0.026(2) 0.001(2) 0.006(2) 0.009(2)
N309 0.036(3) 0.042(3) 0.028(3) -0.001(2) 0.000(2) 0.017(3)
N310 0.042(3) 0.029(2) 0.024(2) 0.003(2) 0.005(2) 0.010(2)
C1 0.064(5) 0.050(4) 0.035(3) 0.001(3) 0.017(3) 0.031(4)
C2 0.067(5) 0.046(4) 0.044(4) 0.004(3) 0.014(4) 0.035(4)
C3 0.040(4) 0.033(3) 0.034(3) 0.003(3) 0.008(3) 0.015(3)
C4 0.058(5) 0.070(5) 0.033(3) -0.004(3) 0.009(3) 0.039(4)
C5 0.060(5) 0.073(5) 0.039(4) -0.001(4) 0.017(4) 0.023(4)
C6 0.073(6) 0.058(5) 0.031(3) 0.004(3) 0.025(4) 0.015(4)
C7 0.087(7) 0.045(4) 0.030(3) 0.007(3) 0.016(4) 0.017(4)
C8 0.076(6) 0.056(5) 0.036(4) 0.004(3) 0.005(4) 0.018(4)
C9 0.045(5) 0.065(5) 0.052(5) 0.006(4) 0.014(4) 0.003(4)
C10 0.066(6) 0.062(5) 0.072(6) 0.005(4) 0.022(5) 0.005(4)
C11 0.044(5) 0.061(5) 0.048(4) -0.025(4) -0.001(3) 0.015(4)
C12 0.065(6) 0.082(6) 0.054(5) 0.002(4) 0.002(4) 0.013(5)
C13 0.267(19) 0.099(9) 0.069(7) -0.016(7) 0.048(10) 0.081(11)
C14 0.212(19) 0.215(17) 0.064(8) -0.008(10) 0.011(10) 0.031(14)
C15 0.147(12) 0.075(7) 0.092(8) 0.008(6) 0.013(8) 0.021(8)
C16 0.28(2) 0.068(7) 0.178(15) -0.002(8) 0.107(14) 0.066(11)
C17 0.037(4) 0.035(3) 0.029(3) 0.002(2) 0.004(3) 0.017(3)
C18 0.051(5) 0.035(3) 0.041(4) 0.012(3) 0.019(3) 0.016(3)
C19 0.039(4) 0.029(3) 0.044(4) 0.002(3) 0.006(3) 0.012(3)
C20 0.035(4) 0.038(3) 0.041(4) 0.004(3) 0.012(3) 0.014(3)
C21 0.048(4) 0.030(3) 0.051(4) 0.004(3) 0.011(3) 0.015(3)
C22 0.053(5) 0.037(3) 0.034(3) -0.001(3) 0.007(3) 0.018(3)
C23 0.042(5) 0.059(5) 0.057(5) -0.011(4) -0.002(4) 0.013(4)
C24 0.064(5) 0.046(4) 0.030(3) 0.005(3) 0.000(3) 0.028(4)
C25 0.046(5) 0.046(4) 0.052(4) -0.007(3) -0.012(4) 0.021(4)
C26 0.042(5) 0.068(5) 0.049(4) -0.007(4) 0.010(4) 0.014(4)
C27 0.043(5) 0.100(7) 0.079(6) -0.027(5) 0.007(5) 0.011(5)
C28 0.043(4) 0.045(4) 0.034(3) -0.001(3) 0.000(3) 0.011(3)
C29 0.048(5) 0.041(4) 0.041(4) 0.000(3) 0.005(3) 0.001(3)
C30 0.042(4) 0.028(3) 0.025(3) 0.007(2) 0.008(3) 0.009(3)
C31 0.036(4) 0.033(3) 0.028(3) 0.009(3) 0.010(3) 0.011(3)
C101 0.037(4) 0.040(3) 0.031(3) 0.011(3) 0.013(3) 0.016(3)
C102 0.056(5) 0.038(3) 0.022(3) 0.001(3) 0.008(3) 0.017(3)
C103 0.049(4) 0.034(3) 0.019(3) 0.003(2) 0.003(3) 0.015(3)
C104 0.039(4) 0.029(3) 0.035(3) 0.005(3) 0.014(3) 0.014(3)
C105 0.088(6) 0.028(3) 0.049(4) 0.006(3) 0.024(4) 0.019(4)
C106 0.087(6) 0.027(3) 0.041(4) 0.010(3) 0.029(4) 0.008(4)
C107 0.058(5) 0.058(4) 0.029(3) -0.002(3) 0.004(3) 0.001(4)
C108 0.071(6) 0.068(5) 0.041(4) -0.008(4) 0.007(4) -0.016(4)
C109 0.099(7) 0.038(4) 0.035(4) 0.004(3) 0.040(4) 0.021(4)
C110 0.092(7) 0.051(5) 0.068(5) 0.006(4) 0.044(5) 0.030(5)
C111 0.064(5) 0.055(4) 0.039(4) 0.017(3) 0.016(4) 0.032(4)
C112 0.101(7) 0.067(5) 0.071(5) 0.034(4) 0.053(5) 0.059(5)
C113 0.080(7) 0.106(7) 0.058(5) 0.042(5) 0.016(5) 0.051(6)
C114 0.111(9) 0.149(10) 0.054(5) 0.037(6) 0.038(6) 0.081(8)
C115 0.060(8) 0.046(6) 0.050(6) 0.021(5) 0.019(6) 0.029(6)
C115 0.10(3) 0.07(2) 0.09(2) 0.039(18) 0.04(2) 0.07(2)
C116 0.063(8) 0.055(7) 0.094(10) 0.028(7) 0.027(7) 0.042(6)
C116 0.08(2) 0.063(19) 0.10(3) 0.054(19) 0.05(2) 0.046(18)
C117 0.067(5) 0.035(3) 0.026(3) 0.008(3) 0.015(3) 0.018(3)
C118 0.078(6) 0.032(3) 0.024(3) -0.001(3) 0.004(3) 0.006(4)
C119 0.059(5) 0.051(4) 0.027(3) 0.006(3) -0.003(3) 0.011(4)
C120 0.057(5) 0.047(4) 0.044(4) 0.013(3) 0.004(4) 0.020(4)
C121 0.072(6) 0.077(6) 0.060(5) 0.026(4) 0.006(5) 0.033(5)
C122 0.044(4) 0.056(4) 0.037(4) 0.013(3) -0.001(3) 0.012(4)
C123 0.059(5) 0.067(5) 0.048(4) 0.016(4) 0.019(4) 0.018(4)
C124 0.065(5) 0.037(3) 0.032(3) -0.001(3) 0.012(3) 0.017(4)
C125 0.065(5) 0.044(4) 0.048(4) 0.016(3) 0.021(4) 0.030(4)
C126 0.043(4) 0.035(3) 0.056(4) 0.011(3) 0.009(3) 0.010(3)
C127 0.044(5) 0.050(4) 0.092(6) 0.016(4) 0.008(4) 0.010(4)
C128 0.044(4) 0.037(3) 0.043(4) 0.013(3) 0.008(3) 0.014(3)
C129 0.056(5) 0.043(4) 0.039(4) 0.006(3) 0.000(3) 0.014(4)
C130 0.044(4) 0.041(4) 0.020(3) 0.001(3) 0.009(3) 0.019(3)
C131 0.040(4) 0.030(3) 0.027(3) -0.001(2) 0.003(3) 0.012(3)
C201 0.051(4) 0.034(3) 0.028(3) -0.005(3) 0.005(3) 0.013(3)
C202 0.066(5) 0.036(3) 0.034(3) 0.006(3) 0.020(3) 0.019(3)
C203 0.045(4) 0.030(3) 0.032(3) 0.002(3) 0.010(3) 0.013(3)
C204 0.054(5) 0.035(3) 0.035(3) -0.002(3) 0.010(3) 0.013(3)
C205 0.050(4) 0.044(4) 0.023(3) 0.000(3) 0.008(3) 0.011(3)
C206 0.048(4) 0.049(4) 0.023(3) 0.004(3) 0.005(3) 0.014(3)
C207 0.034(4) 0.048(4) 0.034(3) 0.005(3) 0.011(3) 0.009(3)
C208 0.038(4) 0.066(5) 0.035(4) 0.003(3) 0.006(3) 0.010(4)
C209 0.051(5) 0.040(4) 0.029(3) 0.001(3) 0.000(3) 0.017(3)
C210 0.053(5) 0.055(4) 0.038(4) 0.001(3) 0.002(3) 0.020(4)
C211 0.033(4) 0.054(4) 0.037(4) -0.001(3) 0.003(3) 0.008(3)
C212 0.034(4) 0.075(5) 0.032(4) 0.002(3) 0.006(3) -0.003(4)
C213 0.075(6) 0.052(5) 0.058(5) 0.001(4) 0.022(5) -0.011(4)
C214 0.140(11) 0.069(6) 0.071(7) 0.000(5) 0.025(7) -0.014(7)
C215 0.058(6) 0.091(6) 0.048(5) -0.028(5) 0.008(4) -0.015(5)
C216 0.083(7) 0.116(8) 0.041(5) -0.021(5) 0.020(5) -0.006(6)
C217 0.062(5) 0.026(3) 0.046(4) 0.007(3) 0.020(4) 0.005(3)
C218 0.069(5) 0.039(4) 0.031(3) 0.017(3) 0.025(3) 0.021(4)
C219 0.056(5) 0.041(4) 0.057(5) 0.021(3) 0.032(4) 0.011(3)
C220 0.049(5) 0.043(4) 0.047(4) 0.004(3) 0.022(3) 0.017(3)
C221 0.053(5) 0.045(4) 0.061(5) 0.011(3) 0.015(4) 0.025(4)
C222 0.052(5) 0.048(4) 0.040(4) 0.008(3) 0.007(3) 0.010(4)
C223 0.050(5) 0.073(5) 0.061(5) 0.020(4) -0.003(4) 0.007(4)
C224 0.070(5) 0.041(4) 0.035(3) 0.014(3) 0.010(4) 0.026(4)
C225 0.051(4) 0.039(4) 0.037(3) 0.009(3) 0.008(3) 0.018(3)
C226 0.042(4) 0.055(4) 0.033(3) 0.006(3) 0.006(3) 0.027(3)
C227 0.050(5) 0.060(5) 0.063(5) 0.020(4) 0.021(4) 0.029(4)
C228 0.049(5) 0.046(4) 0.042(4) -0.004(3) -0.009(3) 0.021(4)
C229 0.052(5) 0.039(4) 0.067(5) -0.006(4) -0.002(4) 0.014(4)
C230 0.038(4) 0.024(3) 0.028(3) 0.006(2) 0.010(3) 0.008(3)
C231 0.043(4) 0.034(3) 0.028(3) 0.010(3) 0.011(3) 0.018(3)
C301 0.033(4) 0.036(3) 0.029(3) 0.014(3) 0.003(3) 0.014(3)
C302 0.039(4) 0.044(4) 0.023(3) 0.007(3) 0.008(3) 0.013(3)
C303 0.041(4) 0.037(3) 0.020(3) 0.008(2) 0.002(3) 0.016(3)
C304 0.040(4) 0.036(3) 0.035(3) 0.008(3) 0.004(3) 0.013(3)
C305 0.050(4) 0.034(3) 0.040(4) 0.007(3) 0.007(3) 0.014(3)
C306 0.063(5) 0.034(3) 0.057(4) 0.005(3) 0.018(4) 0.017(3)
C307 0.068(6) 0.061(5) 0.071(6) -0.027(4) -0.014(5) 0.023(5)
C308 0.125(11) 0.089(8) 0.149(12) -0.018(8) -0.060(9) 0.036(8)
C309 0.079(6) 0.042(4) 0.035(3) 0.001(3) 0.006(4) 0.038(4)
C310 0.076(6) 0.060(5) 0.041(4) 0.012(3) 0.017(4) 0.038(4)
C311 0.033(4) 0.041(4) 0.046(4) 0.013(3) 0.004(3) 0.014(3)
C312 0.040(4) 0.051(4) 0.056(4) 0.014(3) 0.002(4) 0.020(3)
C313 0.060(6) 0.085(6) 0.052(5) 0.011(4) -0.016(4) 0.026(5)
C314 0.133(10) 0.094(7) 0.048(5) 0.005(5) -0.012(6) 0.054(7)
C315 0.061(6) 0.092(7) 0.069(6) 0.029(5) -0.001(5) 0.041(5)
C316 0.092(8) 0.073(6) 0.106(8) 0.046(6) 0.026(6) 0.043(6)
C317 0.046(4) 0.040(3) 0.019(3) 0.003(2) 0.007(3) 0.012(3)
C318 0.051(4) 0.044(4) 0.031(3) 0.004(3) 0.008(3) 0.027(3)
C319 0.039(4) 0.052(4) 0.022(3) 0.007(3) 0.007(3) 0.023(3)
C320 0.033(4) 0.041(3) 0.038(3) 0.013(3) 0.007(3) 0.011(3)
C321 0.036(4) 0.054(4) 0.045(4) 0.010(3) 0.009(3) 0.003(3)
C322 0.036(4) 0.050(4) 0.024(3) 0.009(3) 0.001(3) 0.018(3)
C323 0.040(4) 0.052(4) 0.030(3) 0.011(3) 0.006(3) 0.012(3)
C324 0.054(5) 0.032(3) 0.027(3) -0.006(3) 0.006(3) 0.006(3)
C325 0.045(4) 0.046(4) 0.033(3) -0.005(3) 0.005(3) 0.006(3)
C326 0.046(5) 0.062(5) 0.038(4) 0.004(3) 0.009(3) 0.015(4)
C327 0.047(5) 0.092(6) 0.048(4) 0.002(4) -0.003(4) 0.023(5)
C328 0.041(4) 0.047(4) 0.026(3) 0.008(3) 0.004(3) 0.007(3)
C329 0.048(5) 0.064(5) 0.029(3) -0.002(3) 0.009(3) 0.011(4)
C330 0.040(4) 0.031(3) 0.022(3) -0.002(2) 0.003(3) 0.016(3)
C331 0.037(4) 0.028(3) 0.025(3) -0.003(2) 0.005(3) 0.011(3)
Cl1 0.0499(11) 0.0463(9) 0.0369(8) 0.0048(7) 0.0070(8) 0.0121(8)
Cl2 0.0348(9) 0.0558(10) 0.0304(8) -0.0020(7) 0.0032(7) 0.0058(8)
Cl3 0.0389(10) 0.0388(8) 0.0563(10) 0.0107(8) 0.0064(8) 0.0143(7)
Cl4 0.0565(12) 0.0558(10) 0.0456(10) 0.0035(8) 0.0061(9) 0.0221(9)
Cl5 0.106(2) 0.0958(19) 0.0775(17) -0.0100(14) 0.0319(15) 0.0302(17)
Cl6 0.088(4) 0.060(3) 0.238(7) 0.021(4) -0.022(4) 0.023(3)
Cl7 0.055(3) 0.066(3) 0.091(4) 0.018(3) -0.003(3) 0.028(3)
O1 0.044(3) 0.075(3) 0.043(3) 0.000(3) 0.009(2) 0.011(3)
O2 0.081(4) 0.073(4) 0.031(3) 0.002(2) 0.017(3) 0.018(3)
O3 0.066(4) 0.052(3) 0.038(3) 0.000(2) 0.004(2) 0.008(3)
O4 0.061(4) 0.050(3) 0.111(5) 0.015(3) 0.010(4) 0.016(3)
O5 0.041(3) 0.100(4) 0.041(3) 0.006(3) 0.007(2) 0.028(3)
O6 0.041(3) 0.049(3) 0.072(4) -0.002(3) -0.013(3) 0.005(2)
O7 0.051(3) 0.071(3) 0.032(2) 0.010(2) 0.005(2) 0.016(3)
O8 0.063(4) 0.062(3) 0.033(2) -0.003(2) 0.014(2) 0.008(3)
O9 0.060(4) 0.045(3) 0.071(4) 0.002(3) 0.014(3) 0.024(3)
O10 0.062(4) 0.030(2) 0.059(3) 0.006(2) 0.006(3) 0.009(2)
O11 0.068(4) 0.114(5) 0.046(3) 0.020(3) 0.004(3) 0.053(4)
O12 0.040(3) 0.034(3) 0.126(5) 0.008(3) 0.025(3) 0.009(2)

loop_
_atom_type_symbol
_atom_type_description
_atom_type_scat_dispersion_real
_atom_type_scat_dispersion_imag
_atom_type_scat_source
C C 0.0033 0.0016 'International Tables Vol C Tables 4.2.6.8 and 6.1.1.4'
H H 0.0000 0.0000 'International Tables Vol C Tables 4.2.6.8 and 6.1.1.4'
N N 0.0061 0.0033 'International Tables Vol C Tables 4.2.6.8 and 6.1.1.4'
O O 0.0106 0.0060 'International Tables Vol C Tables 4.2.6.8 and 6.1.1.4'
Cl Cl 0.1484 0.1585 'International Tables Vol C Tables 4.2.6.8 and 6.1.1.4'
Ni Ni 0.3393 1.1124 'International Tables Vol C Tables 4.2.6.8 and 6.1.1.4'

loop_
_geom_angle_atom_site_label_1
_geom_angle_atom_site_label_2
_geom_angle_atom_site_label_3
_geom_angle
_geom_angle_site_symmetry_1
_geom_angle_site_symmetry_3
_geom_angle_publ_flag
N1 Ni1 C30 87.9(2) . . ?
N1 Ni1 N4 166.2(2) . . ?
C30 Ni1 N4 100.2(2) . . ?
N1 Ni1 N3 83.5(2) . . ?
C30 Ni1 N3 169.4(2) . . ?
N4 Ni1 N3 89.5(2) . . ?
N2 Ni2 N10 176.8(2) . . ?
N2 Ni2 N6 78.94(19) . . ?
N10 Ni2 N6 98.01(18) . . ?
N2 Ni2 N9 91.42(19) . . ?
N10 Ni2 N9 91.59(18) . . ?
N6 Ni2 N9 170.15(18) . . ?
N2 Ni2 N7 90.43(19) . . ?
N10 Ni2 N7 90.14(19) . . ?
N6 Ni2 N7 83.76(19) . . ?
N9 Ni2 N7 98.50(19) . . ?
N2 Ni2 N8 91.3(2) . . ?
N10 Ni2 N8 87.41(19) . . ?
N6 Ni2 N8 82.9(2) . . ?
N9 Ni2 N8 95.3(2) . . ?
N7 Ni2 N8 166.00(19) . . ?
N101 Ni3 C130 89.0(2) . . ?
N101 Ni3 N104 165.2(2) . . ?
C130 Ni3 N104 99.6(2) . . ?
N101 Ni3 N103 83.7(2) . . ?
C130 Ni3 N103 169.8(3) . . ?
N104 Ni3 N103 89.1(2) . . ?
N110 Ni4 N102 175.73(19) . . ?
N110 Ni4 N106 96.91(19) . . ?
N102 Ni4 N106 79.16(18) . . ?
N110 Ni4 N109 91.40(19) . . ?
N102 Ni4 N109 92.42(18) . . ?
N106 Ni4 N109 171.1(2) . . ?
N110 Ni4 N107 89.6(2) . . ?
N102 Ni4 N107 91.6(2) . . ?
N106 Ni4 N107 83.4(2) . . ?
N109 Ni4 N107 100.0(2) . . ?
N110 Ni4 N108 87.2(2) . . ?
N102 Ni4 N108 90.6(2) . . ?
N106 Ni4 N108 83.0(2) . . ?
N109 Ni4 N108 94.21(19) . . ?
N107 Ni4 N108 165.50(18) . . ?
N201 Ni5 C230 87.6(2) . . ?
N201 Ni5 N203 83.3(2) . . ?
C230 Ni5 N203 166.6(2) . . ?
N201 Ni5 N204 167.4(2) . . ?
C230 Ni5 N204 101.1(2) . . ?
N203 Ni5 N204 89.6(2) . . ?
N202 Ni6 N210 177.46(19) . . ?
N202 Ni6 N206 79.29(19) . . ?
N210 Ni6 N206 98.19(19) . . ?
N202 Ni6 N209 91.20(18) . . ?
N210 Ni6 N209 91.31(18) . . ?
N206 Ni6 N209 170.36(18) . . ?
N202 Ni6 N207 91.2(2) . . ?
N210 Ni6 N207 88.8(2) . . ?
N206 Ni6 N207 82.9(2) . . ?
N209 Ni6 N207 98.99(19) . . ?
N202 Ni6 N208 89.74(19) . . ?
N210 Ni6 N208 89.6(2) . . ?
N206 Ni6 N208 82.9(2) . . ?
N209 Ni6 N208 95.65(19) . . ?
N207 Ni6 N208 165.30(18) . . ?
N301 Ni7 C330 88.5(2) . . ?
N301 Ni7 N304 166.8(2) . . ?
C330 Ni7 N304 101.0(2) . . ?
N301 Ni7 N303 83.0(2) . . ?
C330 Ni7 N303 166.3(2) . . ?
N304 Ni7 N303 89.2(2) . . ?
N302 Ni8 N310 177.35(18) . . ?
N302 Ni8 N306 79.82(18) . . ?
N310 Ni8 N306 97.54(18) . . ?
N302 Ni8 N309 90.77(18) . . ?
N310 Ni8 N309 91.87(18) . . ?
N306 Ni8 N309 170.41(19) . . ?
N302 Ni8 N307 89.98(19) . . ?
N310 Ni8 N307 89.48(19) . . ?
N306 Ni8 N307 83.50(18) . . ?
N309 Ni8 N307 94.73(18) . . ?
N302 Ni8 N308 91.72(19) . . ?
N310 Ni8 N308 88.2(2) . . ?
N306 Ni8 N308 83.18(19) . . ?
N309 Ni8 N308 99.09(18) . . ?
N307 Ni8 N308 166.06(17) . . ?
C331 Ni9 C131 176.3(3) . . ?
C331 Ni9 C231 89.9(2) . . ?
C131 Ni9 C231 89.9(2) . . ?
C331 Ni9 C31 91.0(2) . . ?
C131 Ni9 C31 89.4(2) . . ?
C231 Ni9 C31 175.9(3) . . ?
N2 N1 C1 108.4(5) . . ?
N2 N1 Ni1 134.4(4) . . ?
C1 N1 Ni1 117.1(4) . . ?
C3 N2 N1 108.2(5) . . ?
C3 N2 Ni2 118.8(4) . . ?
N1 N2 Ni2 132.3(4) . . ?
C5 N3 C4 114.5(5) . . ?
C5 N3 C11 111.7(6) . . ?
C4 N3 C11 110.5(6) . . ?
C5 N3 Ni1 106.0(4) . . ?
C4 N3 Ni1 107.8(4) . . ?
C11 N3 Ni1 105.7(4) . . ?
C7 N4 C9 108.1(6) . . ?
C7 N4 C6 110.4(5) . . ?
C9 N4 C6 111.9(6) . . ?
C7 N4 Ni1 119.3(4) . . ?
C9 N4 Ni1 100.8(4) . . ?
C6 N4 Ni1 106.0(4) . . ?
C15 N5 C12 116.6(8) . . ?
C15 N5 C13 116.6(8) . . ?
C12 N5 C13 107.8(8) . . ?
C24 N6 C18 114.3(5) . . ?
C24 N6 C17 110.3(5) . . ?
C18 N6 C17 110.9(5) . . ?
C24 N6 Ni2 103.2(4) . . ?
C18 N6 Ni2 103.6(4) . . ?
C17 N6 Ni2 114.2(3) . . ?
C22 N7 C19 110.4(5) . . ?
C22 N7 C20 111.3(5) . . ?
C19 N7 C20 107.1(5) . . ?
C22 N7 Ni2 110.7(4) . . ?
C19 N7 Ni2 102.6(4) . . ?
C20 N7 Ni2 114.4(4) . . ?
C28 N8 C26 110.8(5) . . ?
C28 N8 C25 107.5(5) . . ?
C26 N8 C25 111.1(5) . . ?
C28 N8 Ni2 114.8(4) . . ?
C26 N8 Ni2 110.3(4) . . ?
C25 N8 Ni2 102.0(4) . . ?
C30 N9 Ni2 112.0(4) . . ?
C31 N10 Ni2 168.6(5) . . ?
C101 N101 N102 109.1(4) . . ?
C101 N101 Ni3 117.8(4) . . ?
N102 N101 Ni3 132.9(4) . . ?
C103 N102 N101 106.9(5) . . ?
C103 N102 Ni4 119.7(4) . . ?
N101 N102 Ni4 132.9(3) . . ?
C111 N103 C105 113.3(5) . . ?
C111 N103 C104 110.6(5) . . ?
C105 N103 C104 112.4(5) . . ?
C111 N103 Ni3 105.2(4) . . ?
C105 N103 Ni3 106.4(4) . . ?
C104 N103 Ni3 108.4(3) . . ?
C109 N104 C106 109.4(5) . . ?
C109 N104 C107 110.5(6) . . ?
C106 N104 C107 112.2(6) . . ?
C109 N104 Ni3 117.2(4) . . ?
C106 N104 Ni3 106.9(4) . . ?
C107 N104 Ni3 100.4(4) . . ?
C112 N105 C113 110.3(7) . . ?
C112 N105 C115 115.1(6) . . ?
C113 N105 C115 118.2(7) . . ?
C112 N105 C115 102.5(12) . . ?
C113 N105 C115 84.7(14) . . ?
C115 N105 C115 46.8(14) . . ?
C118 N106 C117 111.3(5) . . ?
C118 N106 C124 114.3(5) . . ?
C117 N106 C124 110.9(5) . . ?
C118 N106 Ni4 103.7(4) . . ?
C117 N106 Ni4 113.1(3) . . ?
C124 N106 Ni4 103.1(3) . . ?
C122 N107 C120 109.5(5) . . ?
C122 N107 C119 107.5(5) . . ?
C120 N107 C119 110.5(5) . . ?
C122 N107 Ni4 115.3(4) . . ?
C120 N107 Ni4 111.3(4) . . ?
C119 N107 Ni4 102.4(4) . . ?
C125 N108 C128 108.3(4) . . ?
C125 N108 C126 110.2(5) . . ?
C128 N108 C126 110.2(5) . . ?
C125 N108 Ni4 101.3(4) . . ?
C128 N108 Ni4 115.6(4) . . ?
C126 N108 Ni4 110.8(4) . . ?
C130 N109 Ni4 111.2(4) . . ?
C131 N110 Ni4 166.0(5) . . ?
C201 N201 N202 107.9(5) . . ?
C201 N201 Ni5 117.8(4) . . ?
N202 N201 Ni5 133.9(4) . . ?
C203 N202 N201 107.4(4) . . ?
C203 N202 Ni6 119.7(4) . . ?
N201 N202 Ni6 132.8(4) . . ?
C205 N203 C204 113.3(5) . . ?
C205 N203 C211 113.2(5) . . ?
C204 N203 C211 110.2(5) . . ?
C205 N203 Ni5 106.7(4) . . ?
C204 N203 Ni5 107.9(4) . . ?
C211 N203 Ni5 104.9(4) . . ?
C207 N204 C209 109.7(5) . . ?
C207 N204 C206 106.9(5) . . ?
C209 N204 C206 109.3(5) . . ?
C207 N204 Ni5 109.5(4) . . ?
C209 N204 Ni5 115.3(4) . . ?
C206 N204 Ni5 105.8(4) . . ?
C212 N205 C213 110.2(6) . . ?
C212 N205 C215 110.1(7) . . ?
C213 N205 C215 111.9(6) . . ?
C224 N206 C218 112.6(5) . . ?
C224 N206 C217 110.4(5) . . ?
C218 N206 C217 111.7(5) . . ?
C224 N206 Ni6 104.9(4) . . ?
C218 N206 Ni6 103.0(4) . . ?
C217 N206 Ni6 114.0(4) . . ?
C220 N207 C219 107.5(5) . . ?
C220 N207 C222 110.8(5) . . ?
C219 N207 C222 108.9(5) . . ?
C220 N207 Ni6 115.7(4) . . ?
C219 N207 Ni6 102.5(4) . . ?
C222 N207 Ni6 110.9(4) . . ?
C226 N208 C225 110.2(5) . . ?
C226 N208 C228 112.0(5) . . ?
C225 N208 C228 106.8(5) . . ?
C226 N208 Ni6 111.0(4) . . ?
C225 N208 Ni6 102.4(4) . . ?
C228 N208 Ni6 114.0(4) . . ?
C230 N209 Ni6 112.9(4) . . ?
C231 N210 Ni6 168.9(5) . . ?
C301 N301 N302 109.1(4) . . ?
C301 N301 Ni7 118.1(4) . . ?
N302 N301 Ni7 132.8(4) . . ?
C303 N302 N301 106.8(4) . . ?
C303 N302 Ni8 118.8(4) . . ?
N301 N302 Ni8 134.2(3) . . ?
C305 N303 C311 112.7(5) . . ?
C305 N303 C304 112.5(5) . . ?
C311 N303 C304 110.7(5) . . ?
C305 N303 Ni7 107.9(4) . . ?
C311 N303 Ni7 104.0(4) . . ?
C304 N303 Ni7 108.6(4) . . ?
C306 N304 C309 109.8(5) . . ?
C306 N304 C307 105.7(6) . . ?
C309 N304 C307 109.4(6) . . ?
C306 N304 Ni7 107.2(4) . . ?
C309 N304 Ni7 115.7(4) . . ?
C307 N304 Ni7 108.6(4) . . ?
C312 N305 C315 109.7(6) . . ?
C312 N305 C313 113.1(6) . . ?
C315 N305 C313 111.9(6) . . ?
C318 N306 C324 113.4(5) . . ?
C318 N306 C317 111.0(5) . . ?
C324 N306 C317 111.5(5) . . ?
C318 N306 Ni8 103.8(4) . . ?
C324 N306 Ni8 103.3(3) . . ?
C317 N306 Ni8 113.5(3) . . ?
C322 N307 C319 108.2(4) . . ?
C322 N307 C320 110.8(5) . . ?
C319 N307 C320 110.2(5) . . ?
C322 N307 Ni8 114.5(4) . . ?
C319 N307 Ni8 102.0(4) . . ?
C320 N307 Ni8 110.8(3) . . ?
C326 N308 C328 111.2(5) . . ?
C326 N308 C325 108.7(5) . . ?
C328 N308 C325 108.1(5) . . ?
C326 N308 Ni8 110.1(4) . . ?
C328 N308 Ni8 115.1(4) . . ?
C325 N308 Ni8 103.1(4) . . ?
C330 N309 Ni8 112.0(4) . . ?
C331 N310 Ni8 168.8(4) . . ?
N1 C1 C2 108.5(5) . . ?
N1 C1 C4 113.7(6) . . ?
C2 C1 C4 137.7(6) . . ?
C1 C2 C3 105.2(5) . . ?
C1 C2 H2 127.4 . . ?
C3 C2 H2 127.4 . . ?
N2 C3 C2 109.7(5) . . ?
N2 C3 C17 117.6(5) . . ?
C2 C3 C17 132.7(5) . . ?
C1 C4 N3 106.5(5) . . ?
C1 C4 H4A 110.4 . . ?
N3 C4 H4A 110.4 . . ?
C1 C4 H4B 110.4 . . ?
N3 C4 H4B 110.4 . . ?
H4A C4 H4B 108.6 . . ?
N3 C5 C6 107.4(6) . . ?
N3 C5 H5A 110.2 . . ?
C6 C5 H5A 110.2 . . ?
N3 C5 H5B 110.2 . . ?
C6 C5 H5B 110.2 . . ?
H5A C5 H5B 108.5 . . ?
C5 C6 N4 108.0(6) . . ?
C5 C6 H6A 110.1 . . ?
N4 C6 H6A 110.1 . . ?
C5 C6 H6B 110.1 . . ?
N4 C6 H6B 110.1 . . ?
H6A C6 H6B 108.4 . . ?
N4 C7 C8 113.0(6) . . ?
N4 C7 H7A 109.0 . . ?
C8 C7 H7A 109.0 . . ?
N4 C7 H7B 109.0 . . ?
C8 C7 H7B 109.0 . . ?
H7A C7 H7B 107.8 . . ?
C7 C8 H8A 109.5 . . ?
C7 C8 H8B 109.5 . . ?
H8A C8 H8B 109.5 . . ?
C7 C8 H8C 109.5 . . ?
H8A C8 H8C 109.5 . . ?
H8B C8 H8C 109.5 . . ?
N4 C9 C10 116.2(7) . . ?
N4 C9 H9A 108.2 . . ?
C10 C9 H9A 108.2 . . ?
N4 C9 H9B 108.3 . . ?
C10 C9 H9B 108.3 . . ?
H9A C9 H9B 107.4 . . ?
C9 C10 H10A 109.5 . . ?
C9 C10 H10B 109.5 . . ?
H10A C10 H10B 109.5 . . ?
C9 C10 H10C 109.5 . . ?
H10A C10 H10C 109.5 . . ?
H10B C10 H10C 109.5 . . ?
N3 C11 C12 115.0(6) . . ?
N3 C11 H11A 108.5 . . ?
C12 C11 H11A 108.5 . . ?
N3 C11 H11B 108.5 . . ?
C12 C11 H11B 108.5 . . ?
H11A C11 H11B 107.5 . . ?
N5 C12 C11 114.1(7) . . ?
N5 C12 H12A 108.7 . . ?
C11 C12 H12A 108.7 . . ?
N5 C12 H12B 108.7 . . ?
C11 C12 H12B 108.7 . . ?
H12A C12 H12B 107.6 . . ?
C14 C13 N5 114.4(13) . . ?
C14 C13 H13A 108.7 . . ?
N5 C13 H13A 108.7 . . ?
C14 C13 H13B 108.6 . . ?
N5 C13 H13B 108.7 . . ?
H13A C13 H13B 107.6 . . ?
C13 C14 H14A 109.5 . . ?
C13 C14 H14B 109.5 . . ?
H14A C14 H14B 109.5 . . ?
C13 C14 H14C 109.4 . . ?
H14A C14 H14C 109.5 . . ?
H14B C14 H14C 109.5 . . ?
N5 C15 C16 116.4(11) . . ?
N5 C15 H15A 108.2 . . ?
C16 C15 H15A 108.2 . . ?
N5 C15 H15B 108.2 . . ?
C16 C15 H15B 108.2 . . ?
H15A C15 H15B 107.3 . . ?
C15 C16 H16A 109.5 . . ?
C15 C16 H16B 109.5 . . ?
H16A C16 H16B 109.5 . . ?
C15 C16 H16C 109.5 . . ?
H16A C16 H16C 109.5 . . ?
H16B C16 H16C 109.5 . . ?
C3 C17 N6 109.8(5) . . ?
C3 C17 H17A 109.7 . . ?
N6 C17 H17A 109.7 . . ?
C3 C17 H17B 109.7 . . ?
N6 C17 H17B 109.7 . . ?
H17A C17 H17B 108.2 . . ?
N6 C18 C19 108.0(5) . . ?
N6 C18 H18A 110.1 . . ?
C19 C18 H18A 110.1 . . ?
N6 C18 H18B 110.1 . . ?
C19 C18 H18B 110.1 . . ?
H18A C18 H18B 108.4 . . ?
N7 C19 C18 111.9(5) . . ?
N7 C19 H19A 109.2 . . ?
C18 C19 H19A 109.2 . . ?
N7 C19 H19B 109.2 . . ?
C18 C19 H19B 109.2 . . ?
H19A C19 H19B 107.9 . . ?
N7 C20 C21 113.5(5) . . ?
N7 C20 H20A 108.9 . . ?
C21 C20 H20A 108.9 . . ?
N7 C20 H20B 108.9 . . ?
C21 C20 H20B 108.9 . . ?
H20A C20 H20B 107.7 . . ?
C20 C21 H21A 109.5 . . ?
C20 C21 H21B 109.5 . . ?
H21A C21 H21B 109.5 . . ?
C20 C21 H21C 109.5 . . ?
H21A C21 H21C 109.5 . . ?
H21B C21 H21C 109.5 . . ?
N7 C22 C23 116.7(6) . . ?
N7 C22 H22A 108.1 . . ?
C23 C22 H22A 108.1 . . ?
N7 C22 H22B 108.1 . . ?
C23 C22 H22B 108.1 . . ?
H22A C22 H22B 107.3 . . ?
C22 C23 H23A 109.5 . . ?
C22 C23 H23B 109.5 . . ?
H23A C23 H23B 109.5 . . ?
C22 C23 H23C 109.5 . . ?
H23A C23 H23C 109.5 . . ?
H23B C23 H23C 109.5 . . ?
N6 C24 C25 109.8(5) . . ?
N6 C24 H24A 109.7 . . ?
C25 C24 H24A 109.7 . . ?
N6 C24 H24B 109.7 . . ?
C25 C24 H24B 109.7 . . ?
H24A C24 H24B 108.2 . . ?
C24 C25 N8 112.1(5) . . ?
C24 C25 H25A 109.2 . . ?
N8 C25 H25A 109.2 . . ?
C24 C25 H25B 109.2 . . ?
N8 C25 H25B 109.2 . . ?
H25A C25 H25B 107.9 . . ?
N8 C26 C27 116.0(6) . . ?
N8 C26 H26A 108.3 . . ?
C27 C26 H26A 108.3 . . ?
N8 C26 H26B 108.3 . . ?
C27 C26 H26B 108.3 . . ?
H26A C26 H26B 107.4 . . ?
C26 C27 H27A 109.5 . . ?
C26 C27 H27B 109.5 . . ?
H27A C27 H27B 109.5 . . ?
C26 C27 H27C 109.5 . . ?
H27A C27 H27C 109.5 . . ?
H27B C27 H27C 109.5 . . ?
N8 C28 C29 115.8(5) . . ?
N8 C28 H28A 108.3 . . ?
C29 C28 H28A 108.3 . . ?
N8 C28 H28B 108.3 . . ?
C29 C28 H28B 108.3 . . ?
H28A C28 H28B 107.4 . . ?
C28 C29 H29A 109.5 . . ?
C28 C29 H29B 109.5 . . ?
H29A C29 H29B 109.5 . . ?
C28 C29 H29C 109.5 . . ?
H29A C29 H29C 109.5 . . ?
H29B C29 H29C 109.5 . . ?
N9 C30 Ni1 161.6(5) . . ?
N10 C31 Ni9 176.9(5) . . ?
N101 C101 C102 109.1(5) . . ?
N101 C101 C104 113.5(5) . . ?
C102 C101 C104 137.4(5) . . ?
C101 C102 C103 104.0(5) . . ?
C101 C102 H102 128.0 . . ?
C103 C102 H102 128.0 . . ?
N102 C103 C102 111.1(5) . . ?
N102 C103 C117 115.8(5) . . ?
C102 C103 C117 133.1(5) . . ?
N103 C104 C101 106.1(5) . . ?
N103 C104 H10A 110.5 . . ?
C101 C104 H10A 110.5 . . ?
N103 C104 H10B 110.5 . . ?
C101 C104 H10B 110.5 . . ?
H10A C104 H10B 108.7 . . ?
N103 C105 C106 106.6(6) . . ?
N103 C105 H10C 110.4 . . ?
C106 C105 H10C 110.4 . . ?
N103 C105 H10D 110.4 . . ?
C106 C105 H10D 110.4 . . ?
H10C C105 H10D 108.6 . . ?
N104 C106 C105 106.7(5) . . ?
N104 C106 H10E 110.4 . . ?
C105 C106 H10E 110.4 . . ?
N104 C106 H10F 110.4 . . ?
C105 C106 H10F 110.4 . . ?
H10E C106 H10F 108.6 . . ?
C108 C107 N104 115.7(7) . . ?
C108 C107 H10G 108.4 . . ?
N104 C107 H10G 108.4 . . ?
C108 C107 H10H 108.4 . . ?
N104 C107 H10H 108.4 . . ?
H10G C107 H10H 107.4 . . ?
C107 C108 H10I 109.5 . . ?
C107 C108 H10J 109.5 . . ?
H10I C108 H10J 109.5 . . ?
C107 C108 H10K 109.5 . . ?
H10I C108 H10K 109.5 . . ?
H10J C108 H10K 109.5 . . ?
C110 C109 N104 113.0(6) . . ?
C110 C109 H10I 109.0 . . ?
N104 C109 H10I 109.0 . . ?
C110 C109 H10J 109.0 . . ?
N104 C109 H10J 109.0 . . ?
H10I C109 H10J 107.8 . . ?
C109 C110 H11C 109.5 . . ?
C109 C110 H11D 109.5 . . ?
H11C C110 H11D 109.5 . . ?
C109 C110 H11E 109.5 . . ?
H11C C110 H11E 109.5 . . ?
H11D C110 H11E 109.5 . . ?
N103 C111 C112 116.0(7) . . ?
N103 C111 H11C 108.3 . . ?
C112 C111 H11C 108.3 . . ?
N103 C111 H11D 108.3 . . ?
C112 C111 H11D 108.3 . . ?
H11C C111 H11D 107.4 . . ?
N105 C112 C111 115.1(6) . . ?
N105 C112 H11E 108.5 . . ?
C111 C112 H11E 108.5 . . ?
N105 C112 H11F 108.5 . . ?
C111 C112 H11F 108.5 . . ?
H11E C112 H11F 107.5 . . ?
N105 C113 C114 112.4(8) . . ?
N105 C113 H11G 109.1 . . ?
C114 C113 H11G 109.1 . . ?
N105 C113 H11H 109.1 . . ?
C114 C113 H11H 109.1 . . ?
H11G C113 H11H 107.9 . . ?
C113 C114 H11I 109.5 . . ?
C113 C114 H11J 109.5 . . ?
H11I C114 H11J 109.5 . . ?
C113 C114 H11K 109.5 . . ?
H11I C114 H11K 109.5 . . ?
H11J C114 H11K 109.5 . . ?
C116 C115 N105 111.8(10) . . ?
C116 C115 H11I 109.2 . . ?
N105 C115 H11I 109.3 . . ?
C116 C115 H11J 109.3 . . ?
N105 C115 H11J 109.3 . . ?
H11I C115 H11J 107.9 . . ?
N105 C115 C116 93(2) . . ?
N105 C115 H11K 113.2 . . ?
C116 C115 H11K 113.1 . . ?
N105 C115 H11L 113.2 . . ?
C116 C115 H11L 113.1 . . ?
H11K C115 H11L 110.5 . . ?
C115 C116 H11R 109.5 . . ?
C115 C116 H11S 109.5 . . ?
H11R C116 H11S 109.5 . . ?
C115 C116 H11T 109.5 . . ?
H11R C116 H11T 109.5 . . ?
H11S C116 H11T 109.5 . . ?
C103 C117 N106 111.7(5) . . ?
C103 C117 H11M 109.3 . . ?
N106 C117 H11M 109.3 . . ?
C103 C117 H11N 109.3 . . ?
N106 C117 H11N 109.3 . . ?
H11M C117 H11N 107.9 . . ?
N106 C118 C119 108.6(5) . . ?
N106 C118 H11O 110.0 . . ?
C119 C118 H11O 110.0 . . ?
N106 C118 H11P 110.0 . . ?
C119 C118 H11P 110.0 . . ?
H11O C118 H11P 108.4 . . ?
C118 C119 N107 111.5(5) . . ?
C118 C119 H11Q 109.3 . . ?
N107 C119 H11Q 109.3 . . ?
C118 C119 H11R 109.3 . . ?
N107 C119 H11R 109.3 . . ?
H11Q C119 H11R 108.0 . . ?
C121 C120 N107 117.1(6) . . ?
C121 C120 H12C 108.0 . . ?
N107 C120 H12C 108.0 . . ?
C121 C120 H12D 108.0 . . ?
N107 C120 H12D 108.0 . . ?
H12C C120 H12D 107.3 . . ?
C120 C121 H12E 109.5 . . ?
C120 C121 H12F 109.5 . . ?
H12E C121 H12F 109.5 . . ?
C120 C121 H12G 109.5 . . ?
H12E C121 H12G 109.5 . . ?
H12F C121 H12G 109.5 . . ?
N107 C122 C123 114.1(6) . . ?
N107 C122 H12E 108.7 . . ?
C123 C122 H12E 108.7 . . ?
N107 C122 H12F 108.7 . . ?
C123 C122 H12F 108.7 . . ?
H12E C122 H12F 107.6 . . ?
C122 C123 H12H 109.5 . . ?
C122 C123 H12I 109.5 . . ?
H12H C123 H12I 109.5 . . ?
C122 C123 H12J 109.5 . . ?
H12H C123 H12J 109.5 . . ?
H12I C123 H12J 109.5 . . ?
N106 C124 C125 108.3(5) . . ?
N106 C124 H12G 110.0 . . ?
C125 C124 H12G 110.0 . . ?
N106 C124 H12H 110.0 . . ?
C125 C124 H12H 110.0 . . ?
H12G C124 H12H 108.4 . . ?
N108 C125 C124 113.6(6) . . ?
N108 C125 H12I 108.8 . . ?
C124 C125 H12I 108.9 . . ?
N108 C125 H12J 108.9 . . ?
C124 C125 H12J 108.9 . . ?
H12I C125 H12J 107.7 . . ?
N108 C126 C127 114.2(5) . . ?
N108 C126 H12K 108.7 . . ?
C127 C126 H12K 108.7 . . ?
N108 C126 H12L 108.7 . . ?
C127 C126 H12L 108.7 . . ?
H12K C126 H12L 107.6 . . ?
C126 C127 H12M 109.5 . . ?
C126 C127 H12N 109.5 . . ?
H12M C127 H12N 109.5 . . ?
C126 C127 H12O 109.5 . . ?
H12M C127 H12O 109.5 . . ?
H12N C127 H12O 109.5 . . ?
C129 C128 N108 115.2(5) . . ?
C129 C128 H12M 108.5 . . ?
N108 C128 H12M 108.5 . . ?
C129 C128 H12N 108.5 . . ?
N108 C128 H12N 108.5 . . ?
H12M C128 H12N 107.5 . . ?
C128 C129 H12P 109.5 . . ?
C128 C129 H12Q 109.5 . . ?
H12P C129 H12Q 109.5 . . ?
C128 C129 H12R 109.5 . . ?
H12P C129 H12R 109.5 . . ?
H12Q C129 H12R 109.5 . . ?
N109 C130 Ni3 160.7(5) . . ?
N110 C131 Ni9 171.5(6) . . ?
N201 C201 C202 110.0(5) . . ?
N201 C201 C204 112.4(5) . . ?
C202 C201 C204 137.6(5) . . ?
C201 C202 C203 103.7(5) . . ?
C201 C202 H202 128.2 . . ?
C203 C202 H202 128.2 . . ?
N202 C203 C202 111.0(5) . . ?
N202 C203 C217 116.9(5) . . ?
C202 C203 C217 132.1(5) . . ?
N203 C204 C201 105.3(5) . . ?
N203 C204 H20C 110.7 . . ?
C201 C204 H20C 110.7 . . ?
N203 C204 H20D 110.7 . . ?
C201 C204 H20D 110.7 . . ?
H20C C204 H20D 108.8 . . ?
N203 C205 C206 107.2(5) . . ?
N203 C205 H20E 110.3 . . ?
C206 C205 H20E 110.3 . . ?
N203 C205 H20F 110.3 . . ?
C206 C205 H20F 110.3 . . ?
H20E C205 H20F 108.5 . . ?
C205 C206 N204 110.5(5) . . ?
C205 C206 H20G 109.5 . . ?
N204 C206 H20G 109.6 . . ?
C205 C206 H20H 109.5 . . ?
N204 C206 H20H 109.6 . . ?
H20G C206 H20H 108.1 . . ?
N204 C207 C208 117.1(5) . . ?
N204 C207 H20I 108.0 . . ?
C208 C207 H20I 108.0 . . ?
N204 C207 H20J 108.0 . . ?
C208 C207 H20J 108.0 . . ?
H20I C207 H20J 107.3 . . ?
C207 C208 H20K 109.5 . . ?
C207 C208 H20L 109.5 . . ?
H20K C208 H20L 109.5 . . ?
C207 C208 H20M 109.5 . . ?
H20K C208 H20M 109.5 . . ?
H20L C208 H20M 109.5 . . ?
C210 C209 N204 114.7(5) . . ?
C210 C209 H20K 108.6 . . ?
N204 C209 H20K 108.6 . . ?
C210 C209 H20L 108.6 . . ?
N204 C209 H20L 108.6 . . ?
H20K C209 H20L 107.6 . . ?
C209 C210 H21D 109.5 . . ?
C209 C210 H21E 109.5 . . ?
H21D C210 H21E 109.5 . . ?
C209 C210 H21F 109.5 . . ?
H21D C210 H21F 109.5 . . ?
H21E C210 H21F 109.5 . . ?
N203 C211 C212 117.7(5) . . ?
N203 C211 H21A 107.9 . . ?
C212 C211 H21A 107.9 . . ?
N203 C211 H21B 107.9 . . ?
C212 C211 H21B 107.9 . . ?
H21A C211 H21B 107.2 . . ?
N205 C212 C211 117.6(6) . . ?
N205 C212 H21C 107.9 . . ?
C211 C212 H21C 107.9 . . ?
N205 C212 H21D 107.9 . . ?
C211 C212 H21D 107.9 . . ?
H21C C212 H21D 107.2 . . ?
N205 C213 C214 113.7(8) . . ?
N205 C213 H21E 108.8 . . ?
C214 C213 H21E 108.8 . . ?
N205 C213 H21F 108.8 . . ?
C214 C213 H21F 108.8 . . ?
H21E C213 H21F 107.7 . . ?
C213 C214 H21G 109.5 . . ?
C213 C214 H21H 109.5 . . ?
H21G C214 H21H 109.5 . . ?
C213 C214 H21I 109.5 . . ?
H21G C214 H21I 109.5 . . ?
H21H C214 H21I 109.5 . . ?
N205 C215 C216 113.8(7) . . ?
N205 C215 H21G 108.8 . . ?
C216 C215 H21G 108.8 . . ?
N205 C215 H21H 108.8 . . ?
C216 C215 H21H 108.8 . . ?
H21G C215 H21H 107.7 . . ?
C215 C216 H21J 109.5 . . ?
C215 C216 H21K 109.5 . . ?
H21J C216 H21K 109.5 . . ?
C215 C216 H21L 109.5 . . ?
H21J C216 H21L 109.5 . . ?
H21K C216 H21L 109.5 . . ?
C203 C217 N206 109.8(5) . . ?
C203 C217 H21I 109.7 . . ?
N206 C217 H21I 109.7 . . ?
C203 C217 H21J 109.7 . . ?
N206 C217 H21J 109.7 . . ?
H21I C217 H21J 108.2 . . ?
N206 C218 C219 108.9(5) . . ?
N206 C218 H21K 109.9 . . ?
C219 C218 H21K 109.9 . . ?
N206 C218 H21L 109.9 . . ?
C219 C218 H21L 109.9 . . ?
H21K C218 H21L 108.3 . . ?
C218 C219 N207 112.8(6) . . ?
C218 C219 H21M 109.0 . . ?
N207 C219 H21M 109.0 . . ?
C218 C219 H21N 109.0 . . ?
N207 C219 H21N 109.0 . . ?
H21M C219 H21N 107.8 . . ?
N207 C220 C221 115.1(5) . . ?
N207 C220 H22C 108.5 . . ?
C221 C220 H22C 108.5 . . ?
N207 C220 H22D 108.5 . . ?
C221 C220 H22D 108.5 . . ?
H22C C220 H22D 107.5 . . ?
C220 C221 H22E 109.5 . . ?
C220 C221 H22F 109.5 . . ?
H22E C221 H22F 109.5 . . ?
C220 C221 H22G 109.5 . . ?
H22E C221 H22G 109.5 . . ?
H22F C221 H22G 109.5 . . ?
N207 C222 C223 115.0(6) . . ?
N207 C222 H22E 108.5 . . ?
C223 C222 H22E 108.5 . . ?
N207 C222 H22F 108.5 . . ?
C223 C222 H22F 108.5 . . ?
H22E C222 H22F 107.5 . . ?
C222 C223 H22H 109.5 . . ?
C222 C223 H22I 109.5 . . ?
H22H C223 H22I 109.5 . . ?
C222 C223 H22J 109.5 . . ?
H22H C223 H22J 109.5 . . ?
H22I C223 H22J 109.5 . . ?
N206 C224 C225 108.0(5) . . ?
N206 C224 H22G 110.1 . . ?
C225 C224 H22G 110.1 . . ?
N206 C224 H22H 110.1 . . ?
C225 C224 H22H 110.1 . . ?
H22G C224 H22H 108.4 . . ?
N208 C225 C224 111.0(5) . . ?
N208 C225 H22I 109.4 . . ?
C224 C225 H22I 109.4 . . ?
N208 C225 H22J 109.4 . . ?
C224 C225 H22J 109.4 . . ?
H22I C225 H22J 108.0 . . ?
N208 C226 C227 115.5(5) . . ?
N208 C226 H22K 108.4 . . ?
C227 C226 H22K 108.4 . . ?
N208 C226 H22L 108.4 . . ?
C227 C226 H22L 108.4 . . ?
H22K C226 H22L 107.5 . . ?
C226 C227 H22M 109.5 . . ?
C226 C227 H22N 109.5 . . ?
H22M C227 H22N 109.5 . . ?
C226 C227 H22O 109.5 . . ?
H22M C227 H22O 109.5 . . ?
H22N C227 H22O 109.5 . . ?
N208 C228 C229 113.0(5) . . ?
N208 C228 H22M 109.0 . . ?
C229 C228 H22M 109.0 . . ?
N208 C228 H22N 109.0 . . ?
C229 C228 H22N 109.0 . . ?
H22M C228 H22N 107.8 . . ?
C228 C229 H22P 109.5 . . ?
C228 C229 H22Q 109.5 . . ?
H22P C229 H22Q 109.5 . . ?
C228 C229 H22R 109.5 . . ?
H22P C229 H22R 109.5 . . ?
H22Q C229 H22R 109.5 . . ?
N209 C230 Ni5 160.5(5) . . ?
N210 C231 Ni9 174.7(6) . . ?
N301 C301 C302 109.5(5) . . ?
N301 C301 C304 112.8(5) . . ?
C302 C301 C304 137.7(5) . . ?
C301 C302 C303 104.0(5) . . ?
C301 C302 H302 128.0 . . ?
C303 C302 H302 128.0 . . ?
N302 C303 C302 110.6(5) . . ?
N302 C303 C317 117.5(5) . . ?
C302 C303 C317 131.9(5) . . ?
N303 C304 C301 104.6(5) . . ?
N303 C304 H30A 110.8 . . ?
C301 C304 H30A 110.8 . . ?
N303 C304 H30B 110.8 . . ?
C301 C304 H30B 110.8 . . ?
H30A C304 H30B 108.9 . . ?
N303 C305 C306 106.7(5) . . ?
N303 C305 H30C 110.4 . . ?
C306 C305 H30C 110.4 . . ?
N303 C305 H30D 110.4 . . ?
C306 C305 H30D 110.4 . . ?
H30C C305 H30D 108.6 . . ?
N304 C306 C305 109.7(5) . . ?
N304 C306 H30E 109.7 . . ?
C305 C306 H30E 109.7 . . ?
N304 C306 H30F 109.7 . . ?
C305 C306 H30F 109.7 . . ?
H30E C306 H30F 108.2 . . ?
C308 C307 N304 119.0(8) . . ?
C308 C307 H30G 107.6 . . ?
N304 C307 H30G 107.6 . . ?
C308 C307 H30H 107.6 . . ?
N304 C307 H30H 107.6 . . ?
H30G C307 H30H 107.0 . . ?
C307 C308 H30I 109.5 . . ?
C307 C308 H30J 109.5 . . ?
H30I C308 H30J 109.5 . . ?
C307 C308 H30K 109.5 . . ?
H30I C308 H30K 109.5 . . ?
H30J C308 H30K 109.5 . . ?
N304 C309 C310 114.9(6) . . ?
N304 C309 H30I 108.5 . . ?
C310 C309 H30I 108.5 . . ?
N304 C309 H30J 108.5 . . ?
C310 C309 H30J 108.5 . . ?
H30I C309 H30J 107.5 . . ?
C309 C310 H31A 109.5 . . ?
C309 C310 H31B 109.5 . . ?
H31A C310 H31B 109.5 . . ?
C309 C310 H31C 109.5 . . ?
H31A C310 H31C 109.5 . . ?
H31B C310 H31C 109.5 . . ?
N303 C311 C312 117.3(5) . . ?
N303 C311 H31A 108.0 . . ?
C312 C311 H31A 108.0 . . ?
N303 C311 H31B 108.0 . . ?
C312 C311 H31B 108.0 . . ?
H31A C311 H31B 107.2 . . ?
N305 C312 C311 116.9(6) . . ?
N305 C312 H31C 108.1 . . ?
C311 C312 H31C 108.1 . . ?
N305 C312 H31D 108.1 . . ?
C311 C312 H31D 108.1 . . ?
H31C C312 H31D 107.3 . . ?
N305 C313 C314 116.0(8) . . ?
N305 C313 H31E 108.3 . . ?
C314 C313 H31E 108.3 . . ?
N305 C313 H31F 108.3 . . ?
C314 C313 H31F 108.3 . . ?
H31E C313 H31F 107.4 . . ?
C313 C314 H31G 109.5 . . ?
C313 C314 H31H 109.5 . . ?
H31G C314 H31H 109.5 . . ?
C313 C314 H31I 109.5 . . ?
H31G C314 H31I 109.5 . . ?
H31H C314 H31I 109.5 . . ?
N305 C315 C316 113.3(7) . . ?
N305 C315 H31G 108.9 . . ?
C316 C315 H31G 108.9 . . ?
N305 C315 H31H 108.9 . . ?
C316 C315 H31H 108.9 . . ?
H31G C315 H31H 107.7 . . ?
C315 C316 H31J 109.5 . . ?
C315 C316 H31K 109.5 . . ?
H31J C316 H31K 109.5 . . ?
C315 C316 H31L 109.5 . . ?
H31J C316 H31L 109.5 . . ?
H31K C316 H31L 109.5 . . ?
N306 C317 C303 109.9(4) . . ?
N306 C317 H31I 109.7 . . ?
C303 C317 H31I 109.7 . . ?
N306 C317 H31J 109.7 . . ?
C303 C317 H31J 109.7 . . ?
H31I C317 H31J 108.2 . . ?
N306 C318 C319 108.8(5) . . ?
N306 C318 H31K 109.9 . . ?
C319 C318 H31K 109.9 . . ?
N306 C318 H31L 109.9 . . ?
C319 C318 H31L 109.9 . . ?
H31K C318 H31L 108.3 . . ?
N307 C319 C318 110.9(5) . . ?
N307 C319 H31M 109.5 . . ?
C318 C319 H31M 109.5 . . ?
N307 C319 H31N 109.5 . . ?
C318 C319 H31N 109.5 . . ?
H31M C319 H31N 108.1 . . ?
N307 C320 C321 116.4(5) . . ?
N307 C320 H32A 108.2 . . ?
C321 C320 H32A 108.2 . . ?
N307 C320 H32B 108.2 . . ?
C321 C320 H32B 108.2 . . ?
H32A C320 H32B 107.3 . . ?
C320 C321 H32C 109.5 . . ?
C320 C321 H32D 109.5 . . ?
H32C C321 H32D 109.5 . . ?
C320 C321 H32E 109.5 . . ?
H32C C321 H32E 109.5 . . ?
H32D C321 H32E 109.5 . . ?
N307 C322 C323 113.5(5) . . ?
N307 C322 H32C 108.9 . . ?
C323 C322 H32C 108.9 . . ?
N307 C322 H32D 108.9 . . ?
C323 C322 H32D 108.9 . . ?
H32C C322 H32D 107.7 . . ?
C322 C323 H32F 109.5 . . ?
C322 C323 H32G 109.5 . . ?
H32F C323 H32G 109.5 . . ?
C322 C323 H32H 109.5 . . ?
H32F C323 H32H 109.5 . . ?
H32G C323 H32H 109.5 . . ?
N306 C324 C325 109.4(5) . . ?
N306 C324 H32E 109.8 . . ?
C325 C324 H32E 109.8 . . ?
N306 C324 H32F 109.8 . . ?
C325 C324 H32F 109.8 . . ?
H32E C324 H32F 108.2 . . ?
N308 C325 C324 111.6(5) . . ?
N308 C325 H32G 109.3 . . ?
C324 C325 H32G 109.3 . . ?
N308 C325 H32H 109.3 . . ?
C324 C325 H32H 109.3 . . ?
H32G C325 H32H 108.0 . . ?
N308 C326 C327 115.5(6) . . ?
N308 C326 H32I 108.4 . . ?
C327 C326 H32I 108.4 . . ?
N308 C326 H32J 108.4 . . ?
C327 C326 H32J 108.4 . . ?
H32I C326 H32J 107.5 . . ?
C326 C327 H32K 109.5 . . ?
C326 C327 H32L 109.5 . . ?
H32K C327 H32L 109.5 . . ?
C326 C327 H32M 109.5 . . ?
H32K C327 H32M 109.5 . . ?
H32L C327 H32M 109.5 . . ?
N308 C328 C329 113.9(5) . . ?
N308 C328 H32K 108.8 . . ?
C329 C328 H32K 108.8 . . ?
N308 C328 H32L 108.8 . . ?
C329 C328 H32L 108.8 . . ?
H32K C328 H32L 107.7 . . ?
C328 C329 H32N 109.5 . . ?
C328 C329 H32O 109.5 . . ?
H32N C329 H32O 109.5 . . ?
C328 C329 H32P 109.5 . . ?
H32N C329 H32P 109.5 . . ?
H32O C329 H32P 109.5 . . ?
N309 C330 Ni7 160.7(5) . . ?
N310 C331 Ni9 177.3(5) . . ?
O4 Cl1 O3 109.9(3) . . ?
O4 Cl1 O1 108.6(3) . . ?
O3 Cl1 O1 110.0(3) . . ?
O4 Cl1 O2 109.1(4) . . ?
O3 Cl1 O2 109.8(3) . . ?
O1 Cl1 O2 109.5(3) . . ?
O6 Cl2 O7 111.2(3) . . ?
O6 Cl2 O5 108.4(3) . . ?
O7 Cl2 O5 110.0(3) . . ?
O6 Cl2 O8 109.3(3) . . ?
O7 Cl2 O8 109.2(3) . . ?
O5 Cl2 O8 108.7(3) . . ?
O11 Cl3 O12 109.4(4) . . ?
O11 Cl3 O9 110.5(3) . . ?
O12 Cl3 O9 109.6(3) . . ?
O11 Cl3 O10 109.3(3) . . ?
O12 Cl3 O10 108.1(3) . . ?
O9 Cl3 O10 109.8(3) . . ?
O16 Cl4 O13 104.7(5) . . ?
O16 Cl4 O14 115.1(5) . . ?
O13 Cl4 O14 110.5(5) . . ?
O16 Cl4 O15 110.6(5) . . ?
O13 Cl4 O15 106.8(5) . . ?
O14 Cl4 O15 108.8(5) . . ?
O118 Cl5 O19 123.8(14) . . ?
O118 Cl5 O20 80.6(13) . . ?
O19 Cl5 O20 116.5(12) . . ?
O118 Cl5 O120 130.5(14) . . ?
O19 Cl5 O120 35.0(10) . . ?
O20 Cl5 O120 143.8(13) . . ?
O118 Cl5 O17 87.8(13) . . ?
O19 Cl5 O17 124.0(11) . . ?
O20 Cl5 O17 113.3(11) . . ?
O120 Cl5 O17 89.0(12) . . ?
O118 Cl5 O119 117.5(13) . . ?
O19 Cl5 O119 118.6(12) . . ?
O20 Cl5 O119 70.3(11) . . ?
O120 Cl5 O119 102.0(12) . . ?
O17 Cl5 O119 58.3(11) . . ?
O118 Cl5 O18 27.7(10) . . ?
O19 Cl5 O18 98.5(11) . . ?
O20 Cl5 O18 102.5(11) . . ?
O120 Cl5 O18 103.8(12) . . ?
O17 Cl5 O18 94.5(11) . . ?
O119 Cl5 O18 141.8(12) . . ?
O118 Cl5 O117 102.3(13) . . ?
O19 Cl5 O117 67.3(12) . . ?
O20 Cl5 O117 49.5(10) . . ?
O120 Cl5 O117 99.7(13) . . ?
O17 Cl5 O117 156.7(11) . . ?
O119 Cl5 O117 98.7(12) . . ?
O18 Cl5 O117 104.2(11) . . ?
O24 Cl6 O23 115.6(9) . . ?
O24 Cl6 O21 108.5(8) . . ?
O23 Cl6 O21 110.2(8) . . ?
O24 Cl6 O22 106.3(8) . . ?
O23 Cl6 O22 109.8(8) . . ?
O21 Cl6 O22 105.9(8) . . ?
O24 Cl6 O26 54.0(8) . 1_545 ?
O23 Cl6 O26 151.7(9) . 1_545 ?
O21 Cl6 O26 98.0(9) . 1_545 ?
O22 Cl6 O26 58.3(8) . 1_545 ?
O28 Cl7 O25 106.8(12) . . ?
O28 Cl7 O22 45.0(9) . 1_565 ?
O25 Cl7 O22 112.3(10) . 1_565 ?
O28 Cl7 O26 113.2(13) . . ?
O25 Cl7 O26 109.3(12) . . ?
O22 Cl7 O26 69.5(10) 1_565 . ?
O28 Cl7 O27 118.0(12) . . ?
O25 Cl7 O27 106.9(11) . . ?
O22 Cl7 O27 140.5(10) 1_565 . ?
O26 Cl7 O27 102.3(11) . . ?
O28 O22 Cl7 62.5(14) 1_545 1_545 ?
O28 O22 Cl6 160.8(17) 1_545 . ?
Cl7 O22 Cl6 111.4(9) 1_545 . ?
O28 O22 O26 116.8(18) 1_545 1_545 ?
Cl7 O22 O26 56.0(9) 1_545 1_545 ?
Cl6 O22 O26 64.7(9) . 1_545 ?
Cl6 O24 O26 77.1(11) . 1_545 ?
O24 O26 Cl7 152.3(17) 1_565 . ?
O24 O26 O22 100.6(14) 1_565 1_565 ?
Cl7 O26 O22 54.5(9) . 1_565 ?
O24 O26 Cl6 48.9(8) 1_565 1_565 ?
Cl7 O26 Cl6 103.4(12) . 1_565 ?
O22 O26 Cl6 57.0(8) 1_565 1_565 ?
O22 O28 Cl7 72.5(16) 1_565 . ?

loop_
_geom_bond_atom_site_label_1
_geom_bond_atom_site_label_2
_geom_bond_distance
_geom_bond_site_symmetry_2
_geom_bond_publ_flag
Ni1 N1 1.835(5) . ?
Ni1 C30 1.853(6) . ?
Ni1 N4 1.935(6) . ?
Ni1 N3 1.951(5) . ?
Ni2 N2 2.037(5) . ?
Ni2 N10 2.038(5) . ?
Ni2 N6 2.095(5) . ?
Ni2 N9 2.209(5) . ?
Ni2 N7 2.254(5) . ?
Ni2 N8 2.308(6) . ?
Ni3 N101 1.841(4) . ?
Ni3 C130 1.860(6) . ?
Ni3 N104 1.940(5) . ?
Ni3 N103 1.954(5) . ?
Ni4 N110 2.029(5) . ?
Ni4 N102 2.033(5) . ?
Ni4 N106 2.107(5) . ?
Ni4 N109 2.197(5) . ?
Ni4 N107 2.232(6) . ?
Ni4 N108 2.316(5) . ?
Ni5 N201 1.846(5) . ?
Ni5 C230 1.862(6) . ?
Ni5 N203 1.947(5) . ?
Ni5 N204 1.955(5) . ?
Ni6 N202 2.029(4) . ?
Ni6 N210 2.042(5) . ?
Ni6 N206 2.100(5) . ?
Ni6 N209 2.199(5) . ?
Ni6 N207 2.289(6) . ?
Ni6 N208 2.290(5) . ?
Ni7 N301 1.847(5) . ?
Ni7 C330 1.854(6) . ?
Ni7 N304 1.932(5) . ?
Ni7 N303 1.936(5) . ?
Ni8 N302 2.020(5) . ?
Ni8 N310 2.033(5) . ?
Ni8 N306 2.110(4) . ?
Ni8 N309 2.239(5) . ?
Ni8 N307 2.259(5) . ?
Ni8 N308 2.260(5) . ?
Ni9 C331 1.863(6) . ?
Ni9 C131 1.867(6) . ?
Ni9 C231 1.875(6) . ?
Ni9 C31 1.881(6) . ?
N1 N2 1.360(6) . ?
N1 C1 1.367(7) . ?
N2 C3 1.326(7) . ?
N3 C5 1.493(9) . ?
N3 C4 1.513(8) . ?
N3 C11 1.520(9) . ?
N4 C7 1.496(9) . ?
N4 C9 1.511(9) . ?
N4 C6 1.521(8) . ?
N5 C15 1.392(11) . ?
N5 C12 1.477(10) . ?
N5 C13 1.532(11) . ?
N6 C24 1.491(8) . ?
N6 C18 1.502(8) . ?
N6 C17 1.507(7) . ?
N7 C22 1.468(7) . ?
N7 C19 1.495(7) . ?
N7 C20 1.508(7) . ?
N8 C28 1.486(8) . ?
N8 C26 1.497(8) . ?
N8 C25 1.501(8) . ?
N9 C30 1.158(7) . ?
N10 C31 1.144(7) . ?
N101 C101 1.340(7) . ?
N101 N102 1.358(6) . ?
N102 C103 1.328(7) . ?
N103 C111 1.489(9) . ?
N103 C105 1.494(8) . ?
N103 C104 1.502(7) . ?
N104 C109 1.508(8) . ?
N104 C106 1.517(8) . ?
N104 C107 1.531(10) . ?
N105 C112 1.455(9) . ?
N105 C113 1.470(11) . ?
N105 C115 1.547(12) . ?
N105 C115 1.58(3) . ?
N106 C118 1.463(9) . ?
N106 C117 1.494(7) . ?
N106 C124 1.496(8) . ?
N107 C122 1.492(8) . ?
N107 C120 1.495(8) . ?
N107 C119 1.499(8) . ?
N108 C125 1.480(8) . ?
N108 C128 1.508(8) . ?
N108 C126 1.513(8) . ?
N109 C130 1.163(7) . ?
N110 C131 1.157(7) . ?
N201 C201 1.341(7) . ?
N201 N202 1.353(6) . ?
N202 C203 1.324(7) . ?
N203 C205 1.495(7) . ?
N203 C204 1.495(8) . ?
N203 C211 1.499(8) . ?
N204 C207 1.474(8) . ?
N204 C209 1.504(8) . ?
N204 C206 1.510(7) . ?
N205 C212 1.448(10) . ?
N205 C213 1.470(9) . ?
N205 C215 1.476(8) . ?
N206 C224 1.483(9) . ?
N206 C218 1.493(8) . ?
N206 C217 1.510(8) . ?
N207 C220 1.484(7) . ?
N207 C219 1.510(8) . ?
N207 C222 1.511(8) . ?
N208 C226 1.487(7) . ?
N208 C225 1.499(7) . ?
N208 C228 1.511(8) . ?
N209 C230 1.156(7) . ?
N210 C231 1.146(7) . ?
N301 C301 1.331(7) . ?
N301 N302 1.365(6) . ?
N302 C303 1.331(7) . ?
N303 C305 1.485(8) . ?
N303 C311 1.496(8) . ?
N303 C304 1.498(8) . ?
N304 C306 1.493(8) . ?
N304 C309 1.494(8) . ?
N304 C307 1.505(10) . ?
N305 C312 1.447(9) . ?
N305 C315 1.455(9) . ?
N305 C313 1.475(10) . ?
N306 C318 1.453(8) . ?
N306 C324 1.458(8) . ?
N306 C317 1.497(7) . ?
N307 C322 1.490(7) . ?
N307 C319 1.496(7) . ?
N307 C320 1.504(8) . ?
N308 C326 1.480(8) . ?
N308 C328 1.484(7) . ?
N308 C325 1.520(7) . ?
N309 C330 1.158(7) . ?
N310 C331 1.158(7) . ?
C1 C2 1.372(9) . ?
C1 C4 1.474(9) . ?
C2 C3 1.404(8) . ?
C2 H2 0.9300 . ?
C3 C17 1.486(8) . ?
C4 H4A 0.9700 . ?
C4 H4B 0.9700 . ?
C5 C6 1.499(10) . ?
C5 H5A 0.9700 . ?
C5 H5B 0.9700 . ?
C6 H6A 0.9700 . ?
C6 H6B 0.9700 . ?
C7 C8 1.517(11) . ?
C7 H7A 0.9700 . ?
C7 H7B 0.9700 . ?
C8 H8A 0.9600 . ?
C8 H8B 0.9600 . ?
C8 H8C 0.9600 . ?
C9 C10 1.514(10) . ?
C9 H9A 0.9700 . ?
C9 H9B 0.9700 . ?
C10 H10A 0.9600 . ?
C10 H10B 0.9600 . ?
C10 H10C 0.9600 . ?
C11 C12 1.526(10) . ?
C11 H11A 0.9700 . ?
C11 H11B 0.9700 . ?
C12 H12A 0.9700 . ?
C12 H12B 0.9700 . ?
C13 C14 1.441(18) . ?
C13 H13A 0.9700 . ?
C13 H13B 0.9700 . ?
C14 H14A 0.9600 . ?
C14 H14B 0.9600 . ?
C14 H14C 0.9600 . ?
C15 C16 1.433(15) . ?
C15 H15A 0.9700 . ?
C15 H15B 0.9700 . ?
C16 H16A 0.9600 . ?
C16 H16B 0.9600 . ?
C16 H16C 0.9600 . ?
C17 H17A 0.9700 . ?
C17 H17B 0.9700 . ?
C18 C19 1.506(9) . ?
C18 H18A 0.9700 . ?
C18 H18B 0.9700 . ?
C19 H19A 0.9700 . ?
C19 H19B 0.9700 . ?
C20 C21 1.535(8) . ?
C20 H20A 0.9700 . ?
C20 H20B 0.9700 . ?
C21 H21A 0.9600 . ?
C21 H21B 0.9600 . ?
C21 H21C 0.9600 . ?
C22 C23 1.534(9) . ?
C22 H22A 0.9700 . ?
C22 H22B 0.9700 . ?
C23 H23A 0.9600 . ?
C23 H23B 0.9600 . ?
C23 H23C 0.9600 . ?
C24 C25 1.493(10) . ?
C24 H24A 0.9700 . ?
C24 H24B 0.9700 . ?
C25 H25A 0.9700 . ?
C25 H25B 0.9700 . ?
C26 C27 1.531(11) . ?
C26 H26A 0.9700 . ?
C26 H26B 0.9700 . ?
C27 H27A 0.9600 . ?
C27 H27B 0.9600 . ?
C27 H27C 0.9600 . ?
C28 C29 1.488(9) . ?
C28 H28A 0.9700 . ?
C28 H28B 0.9700 . ?
C29 H29A 0.9600 . ?
C29 H29B 0.9600 . ?
C29 H29C 0.9600 . ?
C101 C102 1.384(8) . ?
C101 C104 1.530(8) . ?
C102 C103 1.385(8) . ?
C102 H102 0.9300 . ?
C103 C117 1.497(8) . ?
C104 H10A 0.9700 . ?
C104 H10B 0.9700 . ?
C105 C106 1.535(9) . ?
C105 H10C 0.9700 . ?
C105 H10D 0.9700 . ?
C106 H10E 0.9700 . ?
C106 H10F 0.9700 . ?
C107 C108 1.514(9) . ?
C107 H10G 0.9700 . ?
C107 H10H 0.9700 . ?
C108 H10I 0.9600 . ?
C108 H10J 0.9600 . ?
C108 H10K 0.9600 . ?
C109 C110 1.493(11) . ?
C109 H10I 0.9700 . ?
C109 H10J 0.9700 . ?
C110 H11C 0.9600 . ?
C110 H11D 0.9600 . ?
C110 H11E 0.9600 . ?
C111 C112 1.523(9) . ?
C111 H11C 0.9700 . ?
C111 H11D 0.9700 . ?
C112 H11E 0.9700 . ?
C112 H11F 0.9700 . ?
C113 C114 1.524(11) . ?
C113 H11G 0.9700 . ?
C113 H11H 0.9700 . ?
C114 H11I 0.9600 . ?
C114 H11J 0.9600 . ?
C114 H11K 0.9600 . ?
C115 C116 1.516(15) . ?
C115 H11I 0.9700 . ?
C115 H11J 0.9700 . ?
C115 C116 1.60(5) . ?
C115 H11K 0.9700 . ?
C115 H11L 0.9700 . ?
C116 H11O 0.9600 . ?
C116 H11P 0.9600 . ?
C116 H11Q 0.9600 . ?
C116 H11R 0.9600 . ?
C116 H11S 0.9600 . ?
C116 H11T 0.9600 . ?
C117 H11M 0.9700 . ?
C117 H11N 0.9700 . ?
C118 C119 1.490(10) . ?
C118 H11O 0.9700 . ?
C118 H11P 0.9700 . ?
C119 H11Q 0.9700 . ?
C119 H11R 0.9700 . ?
C120 C121 1.492(10) . ?
C120 H12C 0.9700 . ?
C120 H12D 0.9700 . ?
C121 H12E 0.9600 . ?
C121 H12F 0.9600 . ?
C121 H12G 0.9600 . ?
C122 C123 1.541(9) . ?
C122 H12E 0.9700 . ?
C122 H12F 0.9700 . ?
C123 H12H 0.9600 . ?
C123 H12I 0.9600 . ?
C123 H12J 0.9600 . ?
C124 C125 1.507(10) . ?
C124 H12G 0.9700 . ?
C124 H12H 0.9700 . ?
C125 H12I 0.9700 . ?
C125 H12J 0.9700 . ?
C126 C127 1.535(10) . ?
C126 H12K 0.9700 . ?
C126 H12L 0.9700 . ?
C127 H12M 0.9600 . ?
C127 H12N 0.9600 . ?
C127 H12O 0.9600 . ?
C128 C129 1.485(9) . ?
C128 H12M 0.9700 . ?
C128 H12N 0.9700 . ?
C129 H12P 0.9600 . ?
C129 H12Q 0.9600 . ?
C129 H12R 0.9600 . ?
C201 C202 1.371(8) . ?
C201 C204 1.516(8) . ?
C202 C203 1.376(8) . ?
C202 H202 0.9300 . ?
C203 C217 1.509(8) . ?
C204 H20C 0.9700 . ?
C204 H20D 0.9700 . ?
C205 C206 1.504(9) . ?
C205 H20E 0.9700 . ?
C205 H20F 0.9700 . ?
C206 H20G 0.9700 . ?
C206 H20H 0.9700 . ?
C207 C208 1.507(9) . ?
C207 H20I 0.9700 . ?
C207 H20J 0.9700 . ?
C208 H20K 0.9600 . ?
C208 H20L 0.9600 . ?
C208 H20M 0.9600 . ?
C209 C210 1.487(9) . ?
C209 H20K 0.9700 . ?
C209 H20L 0.9700 . ?
C210 H21D 0.9600 . ?
C210 H21E 0.9600 . ?
C210 H21F 0.9600 . ?
C211 C212 1.539(9) . ?
C211 H21A 0.9700 . ?
C211 H21B 0.9700 . ?
C212 H21C 0.9700 . ?
C212 H21D 0.9700 . ?
C213 C214 1.472(13) . ?
C213 H21E 0.9700 . ?
C213 H21F 0.9700 . ?
C214 H21G 0.9600 . ?
C214 H21H 0.9600 . ?
C214 H21I 0.9600 . ?
C215 C216 1.490(11) . ?
C215 H21G 0.9700 . ?
C215 H21H 0.9700 . ?
C216 H21J 0.9600 . ?
C216 H21K 0.9600 . ?
C216 H21L 0.9600 . ?
C217 H21I 0.9700 . ?
C217 H21J 0.9700 . ?
C218 C219 1.500(10) . ?
C218 H21K 0.9700 . ?
C218 H21L 0.9700 . ?
C219 H21M 0.9700 . ?
C219 H21N 0.9700 . ?
C220 C221 1.520(9) . ?
C220 H22C 0.9700 . ?
C220 H22D 0.9700 . ?
C221 H22E 0.9600 . ?
C221 H22F 0.9600 . ?
C221 H22G 0.9600 . ?
C222 C223 1.526(10) . ?
C222 H22E 0.9700 . ?
C222 H22F 0.9700 . ?
C223 H22H 0.9600 . ?
C223 H22I 0.9600 . ?
C223 H22J 0.9600 . ?
C224 C225 1.526(9) . ?
C224 H22G 0.9700 . ?
C224 H22H 0.9700 . ?
C225 H22I 0.9700 . ?
C225 H22J 0.9700 . ?
C226 C227 1.535(9) . ?
C226 H22K 0.9700 . ?
C226 H22L 0.9700 . ?
C227 H22M 0.9600 . ?
C227 H22N 0.9600 . ?
C227 H22O 0.9600 . ?
C228 C229 1.525(9) . ?
C228 H22M 0.9700 . ?
C228 H22N 0.9700 . ?
C229 H22P 0.9600 . ?
C229 H22Q 0.9600 . ?
C229 H22R 0.9600 . ?
C301 C302 1.379(8) . ?
C301 C304 1.528(8) . ?
C302 C303 1.390(8) . ?
C302 H302 0.9300 . ?
C303 C317 1.512(8) . ?
C304 H30A 0.9700 . ?
C304 H30B 0.9700 . ?
C305 C306 1.529(9) . ?
C305 H30C 0.9700 . ?
C305 H30D 0.9700 . ?
C306 H30E 0.9700 . ?
C306 H30F 0.9700 . ?
C307 C308 1.347(12) . ?
C307 H30G 0.9700 . ?
C307 H30H 0.9700 . ?
C308 H30I 0.9600 . ?
C308 H30J 0.9600 . ?
C308 H30K 0.9600 . ?
C309 C310 1.506(11) . ?
C309 H30I 0.9700 . ?
C309 H30J 0.9700 . ?
C310 H31A 0.9600 . ?
C310 H31B 0.9600 . ?
C310 H31C 0.9600 . ?
C311 C312 1.523(9) . ?
C311 H31A 0.9700 . ?
C311 H31B 0.9700 . ?
C312 H31C 0.9700 . ?
C312 H31D 0.9700 . ?
C313 C314 1.500(12) . ?
C313 H31E 0.9700 . ?
C313 H31F 0.9700 . ?
C314 H31G 0.9600 . ?
C314 H31H 0.9600 . ?
C314 H31I 0.9600 . ?
C315 C316 1.527(12) . ?
C315 H31G 0.9700 . ?
C315 H31H 0.9700 . ?
C316 H31J 0.9600 . ?
C316 H31K 0.9600 . ?
C316 H31L 0.9600 . ?
C317 H31I 0.9700 . ?
C317 H31J 0.9700 . ?
C318 C319 1.524(9) . ?
C318 H31K 0.9700 . ?
C318 H31L 0.9700 . ?
C319 H31M 0.9700 . ?
C319 H31N 0.9700 . ?
C320 C321 1.521(9) . ?
C320 H32A 0.9700 . ?
C320 H32B 0.9700 . ?
C321 H32C 0.9600 . ?
C321 H32D 0.9600 . ?
C321 H32E 0.9600 . ?
C322 C323 1.534(8) . ?
C322 H32C 0.9700 . ?
C322 H32D 0.9700 . ?
C323 H32F 0.9600 . ?
C323 H32G 0.9600 . ?
C323 H32H 0.9600 . ?
C324 C325 1.524(9) . ?
C324 H32E 0.9700 . ?
C324 H32F 0.9700 . ?
C325 H32G 0.9700 . ?
C325 H32H 0.9700 . ?
C326 C327 1.541(10) . ?
C326 H32I 0.9700 . ?
C326 H32J 0.9700 . ?
C327 H32K 0.9600 . ?
C327 H32L 0.9600 . ?
C327 H32M 0.9600 . ?
C328 C329 1.521(8) . ?
C328 H32K 0.9700 . ?
C328 H32L 0.9700 . ?
C329 H32N 0.9600 . ?
C329 H32O 0.9600 . ?
C329 H32P 0.9600 . ?
Cl1 O4 1.421(5) . ?
Cl1 O3 1.433(5) . ?
Cl1 O1 1.435(5) . ?
Cl1 O2 1.443(5) . ?
Cl2 O6 1.426(5) . ?
Cl2 O7 1.426(5) . ?
Cl2 O5 1.437(5) . ?
Cl2 O8 1.448(4) . ?
Cl3 O11 1.427(5) . ?
Cl3 O12 1.435(5) . ?
Cl3 O9 1.439(5) . ?
Cl3 O10 1.452(5) . ?
Cl4 O16 1.371(8) . ?
Cl4 O13 1.402(8) . ?
Cl4 O14 1.416(8) . ?
Cl4 O15 1.420(8) . ?
Cl5 O118 1.30(2) . ?
Cl5 O19 1.324(18) . ?
Cl5 O20 1.356(18) . ?
Cl5 O120 1.40(2) . ?
Cl5 O17 1.466(19) . ?
Cl5 O119 1.47(2) . ?
Cl5 O18 1.52(2) . ?
Cl5 O117 1.52(2) . ?
Cl6 O24 1.383(13) . ?
Cl6 O23 1.423(13) . ?
Cl6 O21 1.449(12) . ?
Cl6 O22 1.660(15) . ?
Cl6 O26 1.79(2) 1_545 ?
Cl7 O28 1.36(2) . ?
Cl7 O25 1.46(2) . ?
Cl7 O22 1.463(14) 1_565 ?
Cl7 O26 1.49(2) . ?
Cl7 O27 1.521(19) . ?
O22 O28 1.08(2) 1_545 ?
O22 Cl7 1.462(14) 1_545 ?
O22 O26 1.68(2) 1_545 ?
O24 O26 1.48(2) 1_545 ?
O26 O24 1.48(2) 1_565 ?
O26 O22 1.68(2) 1_565 ?
O26 Cl6 1.79(2) 1_565 ?
O28 O22 1.08(2) 1_565 ?

loop_
_geom_torsion_atom_site_label_1
_geom_torsion_atom_site_label_2
_geom_torsion_atom_site_label_3
_geom_torsion_atom_site_label_4
_geom_torsion
_geom_torsion_site_symmetry_1
_geom_torsion_site_symmetry_2
_geom_torsion_site_symmetry_3
_geom_torsion_site_symmetry_4
_geom_torsion_publ_flag
C30 Ni1 N1 N2 -6.6(6) . . . . ?
N4 Ni1 N1 N2 -132.9(8) . . . . ?
N3 Ni1 N1 N2 167.3(6) . . . . ?
C30 Ni1 N1 C1 169.2(5) . . . . ?
N4 Ni1 N1 C1 42.9(12) . . . . ?
N3 Ni1 N1 C1 -16.9(5) . . . . ?
C1 N1 N2 C3 0.7(7) . . . . ?
Ni1 N1 N2 C3 176.8(5) . . . . ?
C1 N1 N2 Ni2 -169.0(5) . . . . ?
Ni1 N1 N2 Ni2 7.0(9) . . . . ?
N10 Ni2 N2 C3 -10(4) . . . . ?
N6 Ni2 N2 C3 6.4(5) . . . . ?
N9 Ni2 N2 C3 -171.5(5) . . . . ?
N7 Ni2 N2 C3 90.0(5) . . . . ?
N8 Ni2 N2 C3 -76.1(5) . . . . ?
N10 Ni2 N2 N1 158(4) . . . . ?
N6 Ni2 N2 N1 175.3(6) . . . . ?
N9 Ni2 N2 N1 -2.6(6) . . . . ?
N7 Ni2 N2 N1 -101.1(6) . . . . ?
N8 Ni2 N2 N1 92.8(6) . . . . ?
N1 Ni1 N3 C5 151.9(5) . . . . ?
C30 Ni1 N3 C5 -172.7(13) . . . . ?
N4 Ni1 N3 C5 -16.2(5) . . . . ?
N1 Ni1 N3 C4 28.8(4) . . . . ?
C30 Ni1 N3 C4 64.2(15) . . . . ?
N4 Ni1 N3 C4 -139.3(5) . . . . ?
N1 Ni1 N3 C11 -89.4(5) . . . . ?
C30 Ni1 N3 C11 -54.0(15) . . . . ?
N4 Ni1 N3 C11 102.5(5) . . . . ?
N1 Ni1 N4 C7 163.7(8) . . . . ?
C30 Ni1 N4 C7 38.6(5) . . . . ?
N3 Ni1 N4 C7 -137.2(5) . . . . ?
N1 Ni1 N4 C9 45.7(11) . . . . ?
C30 Ni1 N4 C9 -79.4(4) . . . . ?
N3 Ni1 N4 C9 104.8(4) . . . . ?
N1 Ni1 N4 C6 -71.0(11) . . . . ?
C30 Ni1 N4 C6 163.9(5) . . . . ?
N3 Ni1 N4 C6 -11.9(5) . . . . ?
N2 Ni2 N6 C24 -121.7(4) . . . . ?
N10 Ni2 N6 C24 57.4(4) . . . . ?
N9 Ni2 N6 C24 -109.5(12) . . . . ?
N7 Ni2 N6 C24 146.6(4) . . . . ?
N8 Ni2 N6 C24 -29.0(4) . . . . ?
N2 Ni2 N6 C18 118.9(4) . . . . ?
N10 Ni2 N6 C18 -62.1(4) . . . . ?
N9 Ni2 N6 C18 131.0(11) . . . . ?
N7 Ni2 N6 C18 27.2(4) . . . . ?
N8 Ni2 N6 C18 -148.4(4) . . . . ?
N2 Ni2 N6 C17 -1.9(4) . . . . ?
N10 Ni2 N6 C17 177.1(4) . . . . ?
N9 Ni2 N6 C17 10.2(14) . . . . ?
N7 Ni2 N6 C17 -93.6(4) . . . . ?
N8 Ni2 N6 C17 90.8(4) . . . . ?
N2 Ni2 N7 C22 41.3(4) . . . . ?
N10 Ni2 N7 C22 -141.9(4) . . . . ?
N6 Ni2 N7 C22 120.1(4) . . . . ?
N9 Ni2 N7 C22 -50.2(4) . . . . ?
N8 Ni2 N7 C22 138.3(7) . . . . ?
N2 Ni2 N7 C19 -76.5(4) . . . . ?
N10 Ni2 N7 C19 100.4(3) . . . . ?
N6 Ni2 N7 C19 2.4(3) . . . . ?
N9 Ni2 N7 C19 -168.0(3) . . . . ?
N8 Ni2 N7 C19 20.6(9) . . . . ?
N2 Ni2 N7 C20 168.0(4) . . . . ?
N10 Ni2 N7 C20 -15.1(4) . . . . ?
N6 Ni2 N7 C20 -113.2(4) . . . . ?
N9 Ni2 N7 C20 76.5(4) . . . . ?
N8 Ni2 N7 C20 -95.0(8) . . . . ?
N2 Ni2 N8 C28 -164.8(4) . . . . ?
N10 Ni2 N8 C28 18.1(4) . . . . ?
N6 Ni2 N8 C28 116.5(4) . . . . ?
N9 Ni2 N8 C28 -73.2(4) . . . . ?
N7 Ni2 N8 C28 98.3(8) . . . . ?
N2 Ni2 N8 C26 -38.8(5) . . . . ?
N10 Ni2 N8 C26 144.1(5) . . . . ?
N6 Ni2 N8 C26 -117.4(5) . . . . ?
N9 Ni2 N8 C26 52.8(5) . . . . ?
N7 Ni2 N8 C26 -135.7(7) . . . . ?
N2 Ni2 N8 C25 79.3(4) . . . . ?
N10 Ni2 N8 C25 -97.8(4) . . . . ?
N6 Ni2 N8 C25 0.6(4) . . . . ?
N9 Ni2 N8 C25 170.9(4) . . . . ?
N7 Ni2 N8 C25 -17.6(9) . . . . ?
N2 Ni2 N9 C30 1.2(5) . . . . ?
N10 Ni2 N9 C30 -177.7(5) . . . . ?
N6 Ni2 N9 C30 -10.7(15) . . . . ?
N7 Ni2 N9 C30 91.9(5) . . . . ?
N8 Ni2 N9 C30 -90.2(5) . . . . ?
N2 Ni2 N10 C31 -159(3) . . . . ?
N6 Ni2 N10 C31 -176(3) . . . . ?
N9 Ni2 N10 C31 2(3) . . . . ?
N7 Ni2 N10 C31 101(3) . . . . ?
N8 Ni2 N10 C31 -93(3) . . . . ?
C130 Ni3 N101 C101 -169.1(5) . . . . ?
N104 Ni3 N101 C101 -43.4(11) . . . . ?
N103 Ni3 N101 C101 18.0(5) . . . . ?
C130 Ni3 N101 N102 3.5(5) . . . . ?
N104 Ni3 N101 N102 129.2(9) . . . . ?
N103 Ni3 N101 N102 -169.4(5) . . . . ?
C101 N101 N102 C103 0.1(7) . . . . ?
Ni3 N101 N102 C103 -173.0(4) . . . . ?
C101 N101 N102 Ni4 171.0(5) . . . . ?
Ni3 N101 N102 Ni4 -2.2(8) . . . . ?
N110 Ni4 N102 C103 18(3) . . . . ?
N106 Ni4 N102 C103 -5.7(5) . . . . ?
N109 Ni4 N102 C103 171.3(5) . . . . ?
N107 Ni4 N102 C103 -88.7(5) . . . . ?
N108 Ni4 N102 C103 77.0(5) . . . . ?
N110 Ni4 N102 N101 -152(3) . . . . ?
N106 Ni4 N102 N101 -175.6(6) . . . . ?
N109 Ni4 N102 N101 1.4(5) . . . . ?
N107 Ni4 N102 N101 101.5(5) . . . . ?
N108 Ni4 N102 N101 -92.9(5) . . . . ?
N101 Ni3 N103 C111 89.6(4) . . . . ?
C130 Ni3 N103 C111 45.2(15) . . . . ?
N104 Ni3 N103 C111 -103.4(4) . . . . ?
N101 Ni3 N103 C105 -149.9(5) . . . . ?
C130 Ni3 N103 C105 165.8(12) . . . . ?
N104 Ni3 N103 C105 17.1(5) . . . . ?
N101 Ni3 N103 C104 -28.7(4) . . . . ?
C130 Ni3 N103 C104 -73.1(15) . . . . ?
N104 Ni3 N103 C104 138.3(4) . . . . ?
N101 Ni3 N104 C109 -163.8(7) . . . . ?
C130 Ni3 N104 C109 -39.2(6) . . . . ?
N103 Ni3 N104 C109 135.4(5) . . . . ?
N101 Ni3 N104 C106 73.1(10) . . . . ?
C130 Ni3 N104 C106 -162.3(5) . . . . ?
N103 Ni3 N104 C106 12.4(5) . . . . ?
N101 Ni3 N104 C107 -44.1(10) . . . . ?
C130 Ni3 N104 C107 80.5(4) . . . . ?
N103 Ni3 N104 C107 -104.9(4) . . . . ?
N110 Ni4 N106 C118 62.6(4) . . . . ?
N102 Ni4 N106 C118 -119.1(4) . . . . ?
N109 Ni4 N106 C118 -139.1(13) . . . . ?
N107 Ni4 N106 C118 -26.1(4) . . . . ?
N108 Ni4 N106 C118 148.9(4) . . . . ?
N110 Ni4 N106 C117 -176.7(5) . . . . ?
N102 Ni4 N106 C117 1.6(4) . . . . ?
N109 Ni4 N106 C117 -18.4(16) . . . . ?
N107 Ni4 N106 C117 94.5(5) . . . . ?
N108 Ni4 N106 C117 -90.4(5) . . . . ?
N110 Ni4 N106 C124 -56.9(4) . . . . ?
N102 Ni4 N106 C124 121.5(4) . . . . ?
N109 Ni4 N106 C124 101.4(13) . . . . ?
N107 Ni4 N106 C124 -145.6(4) . . . . ?
N108 Ni4 N106 C124 29.4(4) . . . . ?
N110 Ni4 N107 C122 15.7(4) . . . . ?
N102 Ni4 N107 C122 -168.4(4) . . . . ?
N106 Ni4 N107 C122 112.7(4) . . . . ?
N109 Ni4 N107 C122 -75.7(4) . . . . ?
N108 Ni4 N107 C122 92.7(8) . . . . ?
N110 Ni4 N107 C120 141.1(4) . . . . ?
N102 Ni4 N107 C120 -43.0(4) . . . . ?
N106 Ni4 N107 C120 -121.9(4) . . . . ?
N109 Ni4 N107 C120 49.8(4) . . . . ?
N108 Ni4 N107 C120 -141.9(7) . . . . ?
N110 Ni4 N107 C119 -100.8(4) . . . . ?
N102 Ni4 N107 C119 75.1(4) . . . . ?
N106 Ni4 N107 C119 -3.8(4) . . . . ?
N109 Ni4 N107 C119 167.9(4) . . . . ?
N108 Ni4 N107 C119 -23.8(9) . . . . ?
N110 Ni4 N108 C125 97.0(4) . . . . ?
N102 Ni4 N108 C125 -79.3(4) . . . . ?
N106 Ni4 N108 C125 -0.4(4) . . . . ?
N109 Ni4 N108 C125 -171.8(4) . . . . ?
N107 Ni4 N108 C125 19.7(9) . . . . ?
N110 Ni4 N108 C128 -19.8(4) . . . . ?
N102 Ni4 N108 C128 163.9(4) . . . . ?
N106 Ni4 N108 C128 -117.1(4) . . . . ?
N109 Ni4 N108 C128 71.4(4) . . . . ?
N107 Ni4 N108 C128 -97.1(8) . . . . ?
N110 Ni4 N108 C126 -146.1(4) . . . . ?
N102 Ni4 N108 C126 37.5(4) . . . . ?
N106 Ni4 N108 C126 116.5(4) . . . . ?
N109 Ni4 N108 C126 -54.9(4) . . . . ?
N107 Ni4 N108 C126 136.6(7) . . . . ?
N110 Ni4 N109 C130 173.9(5) . . . . ?
N102 Ni4 N109 C130 -4.2(5) . . . . ?
N106 Ni4 N109 C130 15.5(16) . . . . ?
N107 Ni4 N109 C130 -96.3(5) . . . . ?
N108 Ni4 N109 C130 86.6(5) . . . . ?
N102 Ni4 N110 C131 113(3) . . . . ?
N106 Ni4 N110 C131 136(2) . . . . ?
N109 Ni4 N110 C131 -41(2) . . . . ?
N107 Ni4 N110 C131 -141(2) . . . . ?
N108 Ni4 N110 C131 53(2) . . . . ?
C230 Ni5 N201 C201 -176.7(5) . . . . ?
N203 Ni5 N201 C201 13.3(5) . . . . ?
N204 Ni5 N201 C201 -42.8(13) . . . . ?
C230 Ni5 N201 N202 11.1(6) . . . . ?
N203 Ni5 N201 N202 -159.0(6) . . . . ?
N204 Ni5 N201 N202 144.9(9) . . . . ?
C201 N201 N202 C203 0.1(7) . . . . ?
Ni5 N201 N202 C203 173.0(5) . . . . ?
C201 N201 N202 Ni6 177.0(5) . . . . ?
Ni5 N201 N202 Ni6 -10.2(9) . . . . ?
N210 Ni6 N202 C203 7(5) . . . . ?
N206 Ni6 N202 C203 -0.2(5) . . . . ?
N209 Ni6 N202 C203 178.2(5) . . . . ?
N207 Ni6 N202 C203 -82.8(5) . . . . ?
N208 Ni6 N202 C203 82.6(5) . . . . ?
N210 Ni6 N202 N201 -169(5) . . . . ?
N206 Ni6 N202 N201 -176.8(6) . . . . ?
N209 Ni6 N202 N201 1.7(6) . . . . ?
N207 Ni6 N202 N201 100.7(6) . . . . ?
N208 Ni6 N202 N201 -94.0(6) . . . . ?
N201 Ni5 N203 C205 -151.5(4) . . . . ?
C230 Ni5 N203 C205 160.7(9) . . . . ?
N204 Ni5 N203 C205 18.1(4) . . . . ?
N201 Ni5 N203 C204 -29.4(4) . . . . ?
C230 Ni5 N203 C204 -77.2(11) . . . . ?
N204 Ni5 N203 C204 140.2(4) . . . . ?
N201 Ni5 N203 C211 88.1(4) . . . . ?
C230 Ni5 N203 C211 40.3(12) . . . . ?
N204 Ni5 N203 C211 -102.3(4) . . . . ?
N201 Ni5 N204 C207 -51.3(11) . . . . ?
C230 Ni5 N204 C207 81.5(4) . . . . ?
N203 Ni5 N204 C207 -106.7(4) . . . . ?
N201 Ni5 N204 C209 -175.5(9) . . . . ?
C230 Ni5 N204 C209 -42.7(5) . . . . ?
N203 Ni5 N204 C209 129.0(4) . . . . ?
N201 Ni5 N204 C206 63.6(12) . . . . ?
C230 Ni5 N204 C206 -163.6(4) . . . . ?
N203 Ni5 N204 C206 8.2(4) . . . . ?
N202 Ni6 N206 C224 117.7(4) . . . . ?
N210 Ni6 N206 C224 -62.0(4) . . . . ?
N209 Ni6 N206 C224 108.4(13) . . . . ?
N207 Ni6 N206 C224 -149.8(4) . . . . ?
N208 Ni6 N206 C224 26.6(4) . . . . ?
N202 Ni6 N206 C218 -124.3(4) . . . . ?
N210 Ni6 N206 C218 56.0(4) . . . . ?
N209 Ni6 N206 C218 -133.7(12) . . . . ?
N207 Ni6 N206 C218 -31.8(4) . . . . ?
N208 Ni6 N206 C218 144.6(4) . . . . ?
N202 Ni6 N206 C217 -3.2(4) . . . . ?
N210 Ni6 N206 C217 177.2(5) . . . . ?
N209 Ni6 N206 C217 -12.5(15) . . . . ?
N207 Ni6 N206 C217 89.4(5) . . . . ?
N208 Ni6 N206 C217 -94.3(5) . . . . ?
N202 Ni6 N207 C220 -160.4(4) . . . . ?
N210 Ni6 N207 C220 22.1(4) . . . . ?
N206 Ni6 N207 C220 120.5(4) . . . . ?
N209 Ni6 N207 C220 -69.0(4) . . . . ?
N208 Ni6 N207 C220 106.1(7) . . . . ?
N202 Ni6 N207 C219 83.0(4) . . . . ?
N210 Ni6 N207 C219 -94.5(4) . . . . ?
N206 Ni6 N207 C219 3.9(4) . . . . ?
N209 Ni6 N207 C219 174.4(4) . . . . ?
N208 Ni6 N207 C219 -10.5(9) . . . . ?
N202 Ni6 N207 C222 -33.2(4) . . . . ?
N210 Ni6 N207 C222 149.3(4) . . . . ?
N206 Ni6 N207 C222 -112.3(4) . . . . ?
N209 Ni6 N207 C222 58.2(4) . . . . ?
N208 Ni6 N207 C222 -126.7(7) . . . . ?
N202 Ni6 N208 C226 42.4(4) . . . . ?
N210 Ni6 N208 C226 -140.1(4) . . . . ?
N206 Ni6 N208 C226 121.6(4) . . . . ?
N209 Ni6 N208 C226 -48.8(4) . . . . ?
N207 Ni6 N208 C226 136.0(7) . . . . ?
N202 Ni6 N208 C225 -75.1(4) . . . . ?
N210 Ni6 N208 C225 102.4(4) . . . . ?
N206 Ni6 N208 C225 4.1(3) . . . . ?
N209 Ni6 N208 C225 -166.3(3) . . . . ?
N207 Ni6 N208 C225 18.5(9) . . . . ?
N202 Ni6 N208 C228 170.0(4) . . . . ?
N210 Ni6 N208 C228 -12.5(4) . . . . ?
N206 Ni6 N208 C228 -110.8(4) . . . . ?
N209 Ni6 N208 C228 78.8(4) . . . . ?
N207 Ni6 N208 C228 -96.4(8) . . . . ?
N202 Ni6 N209 C230 1.1(5) . . . . ?
N210 Ni6 N209 C230 -179.3(5) . . . . ?
N206 Ni6 N209 C230 10.2(15) . . . . ?
N207 Ni6 N209 C230 -90.3(5) . . . . ?
N208 Ni6 N209 C230 90.9(5) . . . . ?
N202 Ni6 N210 C231 -151(4) . . . . ?
N206 Ni6 N210 C231 -143(3) . . . . ?
N209 Ni6 N210 C231 38(3) . . . . ?
N207 Ni6 N210 C231 -61(3) . . . . ?
N208 Ni6 N210 C231 134(3) . . . . ?
C330 Ni7 N301 C301 175.2(5) . . . . ?
N304 Ni7 N301 C301 38.8(12) . . . . ?
N303 Ni7 N301 C301 -15.6(5) . . . . ?
C330 Ni7 N301 N302 -8.3(6) . . . . ?
N304 Ni7 N301 N302 -144.7(9) . . . . ?
N303 Ni7 N301 N302 161.0(6) . . . . ?
C301 N301 N302 C303 -0.5(7) . . . . ?
Ni7 N301 N302 C303 -177.3(5) . . . . ?
C301 N301 N302 Ni8 -174.9(4) . . . . ?
Ni7 N301 N302 Ni8 8.3(9) . . . . ?
N310 Ni8 N302 C303 -4(5) . . . . ?
N306 Ni8 N302 C303 1.0(5) . . . . ?
N309 Ni8 N302 C303 -177.2(5) . . . . ?
N307 Ni8 N302 C303 -82.4(5) . . . . ?
N308 Ni8 N302 C303 83.7(5) . . . . ?
N310 Ni8 N302 N301 170(4) . . . . ?
N306 Ni8 N302 N301 174.8(6) . . . . ?
N309 Ni8 N302 N301 -3.3(5) . . . . ?
N307 Ni8 N302 N301 91.4(5) . . . . ?
N308 Ni8 N302 N301 -102.4(5) . . . . ?
N301 Ni7 N303 C305 152.5(4) . . . . ?
C330 Ni7 N303 C305 -155.6(9) . . . . ?
N304 Ni7 N303 C305 -16.8(4) . . . . ?
N301 Ni7 N303 C311 -87.6(4) . . . . ?
C330 Ni7 N303 C311 -35.6(11) . . . . ?
N304 Ni7 N303 C311 103.1(4) . . . . ?
N301 Ni7 N303 C304 30.3(4) . . . . ?
C330 Ni7 N303 C304 82.2(11) . . . . ?
N304 Ni7 N303 C304 -139.0(4) . . . . ?
N301 Ni7 N304 C306 -63.4(11) . . . . ?
C330 Ni7 N304 C306 161.2(5) . . . . ?
N303 Ni7 N304 C306 -9.7(5) . . . . ?
N301 Ni7 N304 C309 173.7(8) . . . . ?
C330 Ni7 N304 C309 38.4(5) . . . . ?
N303 Ni7 N304 C309 -132.5(5) . . . . ?
N301 Ni7 N304 C307 50.3(12) . . . . ?
C330 Ni7 N304 C307 -85.1(5) . . . . ?
N303 Ni7 N304 C307 104.1(5) . . . . ?
N302 Ni8 N306 C318 -117.2(4) . . . . ?
N310 Ni8 N306 C318 62.6(4) . . . . ?
N309 Ni8 N306 C318 -105.9(12) . . . . ?
N307 Ni8 N306 C318 -26.0(4) . . . . ?
N308 Ni8 N306 C318 149.8(4) . . . . ?
N302 Ni8 N306 C324 124.2(4) . . . . ?
N310 Ni8 N306 C324 -56.0(4) . . . . ?
N309 Ni8 N306 C324 135.5(11) . . . . ?
N307 Ni8 N306 C324 -144.6(4) . . . . ?
N308 Ni8 N306 C324 31.2(4) . . . . ?
N302 Ni8 N306 C317 3.4(4) . . . . ?
N310 Ni8 N306 C317 -176.9(4) . . . . ?
N309 Ni8 N306 C317 14.7(14) . . . . ?
N307 Ni8 N306 C317 94.5(4) . . . . ?
N308 Ni8 N306 C317 -89.6(4) . . . . ?
N302 Ni8 N307 C322 -168.5(4) . . . . ?
N310 Ni8 N307 C322 14.1(4) . . . . ?
N306 Ni8 N307 C322 111.7(4) . . . . ?
N309 Ni8 N307 C322 -77.7(4) . . . . ?
N308 Ni8 N307 C322 94.4(8) . . . . ?
N302 Ni8 N307 C319 74.9(3) . . . . ?
N310 Ni8 N307 C319 -102.5(3) . . . . ?
N306 Ni8 N307 C319 -4.8(3) . . . . ?
N309 Ni8 N307 C319 165.7(3) . . . . ?
N308 Ni8 N307 C319 -22.2(9) . . . . ?
N302 Ni8 N307 C320 -42.3(4) . . . . ?
N310 Ni8 N307 C320 140.3(4) . . . . ?
N306 Ni8 N307 C320 -122.1(4) . . . . ?
N309 Ni8 N307 C320 48.5(4) . . . . ?
N308 Ni8 N307 C320 -139.4(7) . . . . ?
N302 Ni8 N308 C326 33.6(4) . . . . ?
N310 Ni8 N308 C326 -149.0(4) . . . . ?
N306 Ni8 N308 C326 113.2(4) . . . . ?
N309 Ni8 N308 C326 -57.4(4) . . . . ?
N307 Ni8 N308 C326 130.5(7) . . . . ?
N302 Ni8 N308 C328 160.3(4) . . . . ?
N310 Ni8 N308 C328 -22.4(4) . . . . ?
N306 Ni8 N308 C328 -120.2(4) . . . . ?
N309 Ni8 N308 C328 69.2(4) . . . . ?
N307 Ni8 N308 C328 -102.9(8) . . . . ?
N302 Ni8 N308 C325 -82.2(4) . . . . ?
N310 Ni8 N308 C325 95.1(4) . . . . ?
N306 Ni8 N308 C325 -2.7(4) . . . . ?
N309 Ni8 N308 C325 -173.3(4) . . . . ?
N307 Ni8 N308 C325 14.6(9) . . . . ?
N302 Ni8 N309 C330 2.6(5) . . . . ?
N310 Ni8 N309 C330 -177.1(5) . . . . ?
N306 Ni8 N309 C330 -8.6(14) . . . . ?
N307 Ni8 N309 C330 -87.5(5) . . . . ?
N308 Ni8 N309 C330 94.4(5) . . . . ?
N302 Ni8 N310 C331 -152(4) . . . . ?
N306 Ni8 N310 C331 -157(3) . . . . ?
N309 Ni8 N310 C331 21(3) . . . . ?
N307 Ni8 N310 C331 -74(3) . . . . ?
N308 Ni8 N310 C331 120(3) . . . . ?
N2 N1 C1 C2 -0.9(8) . . . . ?
Ni1 N1 C1 C2 -177.7(5) . . . . ?
N2 N1 C1 C4 176.5(6) . . . . ?
Ni1 N1 C1 C4 -0.3(8) . . . . ?
N1 C1 C2 C3 0.7(8) . . . . ?
C4 C1 C2 C3 -175.8(9) . . . . ?
N1 N2 C3 C2 -0.3(8) . . . . ?
Ni2 N2 C3 C2 171.1(5) . . . . ?
N1 N2 C3 C17 178.9(5) . . . . ?
Ni2 N2 C3 C17 -9.7(8) . . . . ?
C1 C2 C3 N2 -0.2(8) . . . . ?
C1 C2 C3 C17 -179.3(7) . . . . ?
N1 C1 C4 N3 23.4(9) . . . . ?
C2 C1 C4 N3 -160.2(9) . . . . ?
C5 N3 C4 C1 -152.4(6) . . . . ?
C11 N3 C4 C1 80.4(7) . . . . ?
Ni1 N3 C4 C1 -34.6(7) . . . . ?
C4 N3 C5 C6 159.9(6) . . . . ?
C11 N3 C5 C6 -73.5(7) . . . . ?
Ni1 N3 C5 C6 41.1(7) . . . . ?
N3 C5 C6 N4 -52.9(8) . . . . ?
C7 N4 C6 C5 168.4(6) . . . . ?
C9 N4 C6 C5 -71.2(7) . . . . ?
Ni1 N4 C6 C5 37.8(7) . . . . ?
C9 N4 C7 C8 160.2(5) . . . . ?
C6 N4 C7 C8 -77.2(7) . . . . ?
Ni1 N4 C7 C8 46.0(7) . . . . ?
C7 N4 C9 C10 68.2(8) . . . . ?
C6 N4 C9 C10 -53.6(8) . . . . ?
Ni1 N4 C9 C10 -165.9(6) . . . . ?
C5 N3 C11 C12 -41.2(8) . . . . ?
C4 N3 C11 C12 87.5(7) . . . . ?
Ni1 N3 C11 C12 -156.1(6) . . . . ?
C15 N5 C12 C11 -75.4(10) . . . . ?
C13 N5 C12 C11 151.3(9) . . . . ?
N3 C11 C12 N5 -60.0(10) . . . . ?
C15 N5 C13 C14 -66.8(15) . . . . ?
C12 N5 C13 C14 66.5(13) . . . . ?
C12 N5 C15 C16 168.7(10) . . . . ?
C13 N5 C15 C16 -62.0(15) . . . . ?
N2 C3 C17 N6 7.3(8) . . . . ?
C2 C3 C17 N6 -173.7(7) . . . . ?
C24 N6 C17 C3 113.8(6) . . . . ?
C18 N6 C17 C3 -118.6(6) . . . . ?
Ni2 N6 C17 C3 -2.0(6) . . . . ?
C24 N6 C18 C19 -165.1(5) . . . . ?
C17 N6 C18 C19 69.5(6) . . . . ?
Ni2 N6 C18 C19 -53.5(5) . . . . ?
C22 N7 C19 C18 -150.9(5) . . . . ?
C20 N7 C19 C18 87.7(6) . . . . ?
Ni2 N7 C19 C18 -33.0(5) . . . . ?
N6 C18 C19 N7 61.1(6) . . . . ?
C22 N7 C20 C21 60.6(7) . . . . ?
C19 N7 C20 C21 -178.6(5) . . . . ?
Ni2 N7 C20 C21 -65.7(6) . . . . ?
C19 N7 C22 C23 -62.7(7) . . . . ?
C20 N7 C22 C23 56.0(7) . . . . ?
Ni2 N7 C22 C23 -175.6(4) . . . . ?
C18 N6 C24 C25 167.4(5) . . . . ?
C17 N6 C24 C25 -66.8(6) . . . . ?
Ni2 N6 C24 C25 55.6(5) . . . . ?
N6 C24 C25 N8 -60.1(7) . . . . ?
C28 N8 C25 C24 -91.7(6) . . . . ?
C26 N8 C25 C24 146.9(6) . . . . ?
Ni2 N8 C25 C24 29.4(6) . . . . ?
C28 N8 C26 C27 -54.4(8) . . . . ?
C25 N8 C26 C27 65.0(8) . . . . ?
Ni2 N8 C26 C27 177.4(6) . . . . ?
C26 N8 C28 C29 -57.8(8) . . . . ?
C25 N8 C28 C29 -179.4(6) . . . . ?
Ni2 N8 C28 C29 68.0(7) . . . . ?
Ni2 N9 C30 Ni1 -9(2) . . . . ?
N1 Ni1 C30 N9 10.9(18) . . . . ?
N4 Ni1 C30 N9 180(100) . . . . ?
N3 Ni1 C30 N9 -24(3) . . . . ?
Ni2 N10 C31 Ni9 33(13) . . . . ?
C331 Ni9 C31 N10 -49(11) . . . . ?
C131 Ni9 C31 N10 134(11) . . . . ?
C231 Ni9 C31 N10 53(12) . . . . ?
N102 N101 C101 C102 0.5(7) . . . . ?
Ni3 N101 C101 C102 174.8(4) . . . . ?
N102 N101 C101 C104 -176.4(5) . . . . ?
Ni3 N101 C101 C104 -2.1(7) . . . . ?
N101 C101 C102 C103 -0.9(7) . . . . ?
C104 C101 C102 C103 174.9(7) . . . . ?
N101 N102 C103 C102 -0.7(7) . . . . ?
Ni4 N102 C103 C102 -173.0(4) . . . . ?
N101 N102 C103 C117 -179.3(5) . . . . ?
Ni4 N102 C103 C117 8.5(8) . . . . ?
C101 C102 C103 N102 1.0(8) . . . . ?
C101 C102 C103 C117 179.2(7) . . . . ?
C111 N103 C104 C101 -82.0(6) . . . . ?
C105 N103 C104 C101 150.2(5) . . . . ?
Ni3 N103 C104 C101 32.8(6) . . . . ?
N101 C101 C104 N103 -20.9(7) . . . . ?
C102 C101 C104 N103 163.4(7) . . . . ?
C111 N103 C105 C106 72.7(7) . . . . ?
C104 N103 C105 C106 -160.9(6) . . . . ?
Ni3 N103 C105 C106 -42.4(6) . . . . ?
C109 N104 C106 C105 -166.3(7) . . . . ?
C107 N104 C106 C105 70.6(7) . . . . ?
Ni3 N104 C106 C105 -38.5(7) . . . . ?
N103 C105 C106 N104 53.8(8) . . . . ?
C109 N104 C107 C108 -73.3(7) . . . . ?
C106 N104 C107 C108 49.1(7) . . . . ?
Ni3 N104 C107 C108 162.3(5) . . . . ?
C106 N104 C109 C110 76.5(7) . . . . ?
C107 N104 C109 C110 -159.4(6) . . . . ?
Ni3 N104 C109 C110 -45.3(7) . . . . ?
C105 N103 C111 C112 40.7(8) . . . . ?
C104 N103 C111 C112 -86.6(7) . . . . ?
Ni3 N103 C111 C112 156.5(5) . . . . ?
C113 N105 C112 C111 75.0(9) . . . . ?
C115 N105 C112 C111 -148.2(8) . . . . ?
C115 N105 C112 C111 163.9(16) . . . . ?
N103 C111 C112 N105 54.8(10) . . . . ?
C112 N105 C113 C114 -168.0(7) . . . . ?
C115 N105 C113 C114 56.7(10) . . . . ?
C115 N105 C113 C114 90.6(14) . . . . ?
C112 N105 C115 C116 -70.4(12) . . . . ?
C113 N105 C115 C116 62.9(11) . . . . ?
C115 N105 C115 C116 13.2(16) . . . . ?
C112 N105 C115 C116 80.1(19) . . . . ?
C113 N105 C115 C116 -170.3(18) . . . . ?
C115 N105 C115 C116 -32.8(14) . . . . ?
N102 C103 C117 N106 -6.5(9) . . . . ?
C102 C103 C117 N106 175.4(7) . . . . ?
C118 N106 C117 C103 118.2(6) . . . . ?
C124 N106 C117 C103 -113.3(6) . . . . ?
Ni4 N106 C117 C103 1.9(7) . . . . ?
C117 N106 C118 C119 -68.7(6) . . . . ?
C124 N106 C118 C119 164.6(5) . . . . ?
Ni4 N106 C118 C119 53.2(5) . . . . ?
N106 C118 C119 N107 -62.0(7) . . . . ?
C122 N107 C119 C118 -87.9(7) . . . . ?
C120 N107 C119 C118 152.7(6) . . . . ?
Ni4 N107 C119 C118 34.1(6) . . . . ?
C122 N107 C120 C121 -55.7(8) . . . . ?
C119 N107 C120 C121 62.6(8) . . . . ?
Ni4 N107 C120 C121 175.7(5) . . . . ?
C120 N107 C122 C123 -59.5(7) . . . . ?
C119 N107 C122 C123 -179.6(6) . . . . ?
Ni4 N107 C122 C123 66.9(7) . . . . ?
C118 N106 C124 C125 -167.2(5) . . . . ?
C117 N106 C124 C125 66.0(6) . . . . ?
Ni4 N106 C124 C125 -55.3(5) . . . . ?
C128 N108 C125 C124 91.5(6) . . . . ?
C126 N108 C125 C124 -147.9(6) . . . . ?
Ni4 N108 C125 C124 -30.6(6) . . . . ?
N106 C124 C125 N108 61.3(7) . . . . ?
C125 N108 C126 C127 -65.3(8) . . . . ?
C128 N108 C126 C127 54.1(7) . . . . ?
Ni4 N108 C126 C127 -176.6(5) . . . . ?
C125 N108 C128 C129 179.7(6) . . . . ?
C126 N108 C128 C129 59.1(7) . . . . ?
Ni4 N108 C128 C129 -67.5(6) . . . . ?
Ni4 N109 C130 Ni3 18.8(19) . . . . ?
N101 Ni3 C130 N109 -17.8(17) . . . . ?
N104 Ni3 C130 N109 174.3(17) . . . . ?
N103 Ni3 C130 N109 26(3) . . . . ?
Ni4 N110 C131 Ni9 -29(5) . . . . ?
C331 Ni9 C131 N110 -13(6) . . . . ?
C231 Ni9 C131 N110 -100(3) . . . . ?
C31 Ni9 C131 N110 84(3) . . . . ?
N202 N201 C201 C202 0.1(8) . . . . ?
Ni5 N201 C201 C202 -174.0(5) . . . . ?
N202 N201 C201 C204 -179.1(5) . . . . ?
Ni5 N201 C201 C204 6.7(7) . . . . ?
N201 C201 C202 C203 -0.3(8) . . . . ?
C204 C201 C202 C203 178.7(8) . . . . ?
N201 N202 C203 C202 -0.3(8) . . . . ?
Ni6 N202 C203 C202 -177.7(5) . . . . ?
N201 N202 C203 C217 -179.0(6) . . . . ?
Ni6 N202 C203 C217 3.7(8) . . . . ?
C201 C202 C203 N202 0.4(8) . . . . ?
C201 C202 C203 C217 178.8(7) . . . . ?
C205 N203 C204 C201 156.0(5) . . . . ?
C211 N203 C204 C201 -76.0(6) . . . . ?
Ni5 N203 C204 C201 38.0(6) . . . . ?
N201 C201 C204 N203 -29.5(7) . . . . ?
C202 C201 C204 N203 151.5(8) . . . . ?
C204 N203 C205 C206 -158.9(5) . . . . ?
C211 N203 C205 C206 74.6(6) . . . . ?
Ni5 N203 C205 C206 -40.3(6) . . . . ?
N203 C205 C206 N204 49.7(7) . . . . ?
C207 N204 C206 C205 83.2(6) . . . . ?
C209 N204 C206 C205 -158.1(5) . . . . ?
Ni5 N204 C206 C205 -33.5(6) . . . . ?
C209 N204 C207 C208 65.9(7) . . . . ?
C206 N204 C207 C208 -175.7(6) . . . . ?
Ni5 N204 C207 C208 -61.5(6) . . . . ?
C207 N204 C209 C210 -173.8(5) . . . . ?
C206 N204 C209 C210 69.2(7) . . . . ?
Ni5 N204 C209 C210 -49.7(6) . . . . ?
C205 N203 C211 C212 59.1(7) . . . . ?
C204 N203 C211 C212 -69.0(7) . . . . ?
Ni5 N203 C211 C212 175.1(5) . . . . ?
C213 N205 C212 C211 73.4(8) . . . . ?
C215 N205 C212 C211 -162.8(6) . . . . ?
N203 C211 C212 N205 64.5(8) . . . . ?
C212 N205 C213 C214 -169.5(7) . . . . ?
C215 N205 C213 C214 67.7(11) . . . . ?
C212 N205 C215 C216 74.3(10) . . . . ?
C213 N205 C215 C216 -162.9(9) . . . . ?
N202 C203 C217 N206 -6.0(9) . . . . ?
C202 C203 C217 N206 175.7(7) . . . . ?
C224 N206 C217 C203 -112.1(6) . . . . ?
C218 N206 C217 C203 121.8(6) . . . . ?
Ni6 N206 C217 C203 5.6(7) . . . . ?
C224 N206 C218 C219 169.1(5) . . . . ?
C217 N206 C218 C219 -66.1(6) . . . . ?
Ni6 N206 C218 C219 56.6(5) . . . . ?
N206 C218 C219 N207 -58.1(7) . . . . ?
C220 N207 C219 C218 -96.2(6) . . . . ?
C222 N207 C219 C218 143.7(6) . . . . ?
Ni6 N207 C219 C218 26.1(6) . . . . ?
C219 N207 C220 C221 179.9(6) . . . . ?
C222 N207 C220 C221 -61.2(8) . . . . ?
Ni6 N207 C220 C221 66.1(7) . . . . ?
C220 N207 C222 C223 -54.7(7) . . . . ?
C219 N207 C222 C223 63.3(7) . . . . ?
Ni6 N207 C222 C223 175.5(5) . . . . ?
C218 N206 C224 C225 -165.1(5) . . . . ?
C217 N206 C224 C225 69.4(6) . . . . ?
Ni6 N206 C224 C225 -53.8(5) . . . . ?
C226 N208 C225 C224 -152.4(6) . . . . ?
C228 N208 C225 C224 85.7(7) . . . . ?
Ni6 N208 C225 C224 -34.4(6) . . . . ?
N206 C224 C225 N208 62.1(7) . . . . ?
C225 N208 C226 C227 -64.0(7) . . . . ?
C228 N208 C226 C227 54.6(7) . . . . ?
Ni6 N208 C226 C227 -176.7(5) . . . . ?
C226 N208 C228 C229 56.3(7) . . . . ?
C225 N208 C228 C229 176.9(6) . . . . ?
Ni6 N208 C228 C229 -70.8(6) . . . . ?
Ni6 N209 C230 Ni5 9.1(19) . . . . ?
N201 Ni5 C230 N209 -14.1(17) . . . . ?
N203 Ni5 C230 N209 33(2) . . . . ?
N204 Ni5 C230 N209 175.1(16) . . . . ?
Ni6 N210 C231 Ni9 34(8) . . . . ?
C331 Ni9 C231 N210 118(6) . . . . ?
C131 Ni9 C231 N210 -66(6) . . . . ?
C31 Ni9 C231 N210 15(8) . . . . ?
N302 N301 C301 C302 -0.5(7) . . . . ?
Ni7 N301 C301 C302 176.9(4) . . . . ?
N302 N301 C301 C304 179.1(5) . . . . ?
Ni7 N301 C301 C304 -3.5(7) . . . . ?
N301 C301 C302 C303 1.2(7) . . . . ?
C304 C301 C302 C303 -178.2(7) . . . . ?
N301 N302 C303 C302 1.3(7) . . . . ?
Ni8 N302 C303 C302 176.7(4) . . . . ?
N301 N302 C303 C317 179.4(5) . . . . ?
Ni8 N302 C303 C317 -5.2(7) . . . . ?
C301 C302 C303 N302 -1.6(7) . . . . ?
C301 C302 C303 C317 -179.3(7) . . . . ?
C305 N303 C304 C301 -156.8(5) . . . . ?
C311 N303 C304 C301 76.2(6) . . . . ?
Ni7 N303 C304 C301 -37.4(6) . . . . ?
N301 C301 C304 N303 26.9(7) . . . . ?
C302 C301 C304 N303 -153.7(7) . . . . ?
C311 N303 C305 C306 -75.8(7) . . . . ?
C304 N303 C305 C306 158.2(5) . . . . ?
Ni7 N303 C305 C306 38.4(6) . . . . ?
C309 N304 C306 C305 160.2(6) . . . . ?
C307 N304 C306 C305 -81.8(7) . . . . ?
Ni7 N304 C306 C305 33.8(7) . . . . ?
N303 C305 C306 N304 -48.1(7) . . . . ?
C306 N304 C307 C308 168.5(10) . . . . ?
C309 N304 C307 C308 -73.4(11) . . . . ?
Ni7 N304 C307 C308 53.7(11) . . . . ?
C306 N304 C309 C310 -70.2(7) . . . . ?
C307 N304 C309 C310 174.2(5) . . . . ?
Ni7 N304 C309 C310 51.3(6) . . . . ?
C305 N303 C311 C312 -53.7(7) . . . . ?
C304 N303 C311 C312 73.2(7) . . . . ?
Ni7 N303 C311 C312 -170.3(5) . . . . ?
C315 N305 C312 C311 164.7(6) . . . . ?
C313 N305 C312 C311 -69.5(8) . . . . ?
N303 C311 C312 N305 -61.9(8) . . . . ?
C312 N305 C313 C314 161.6(7) . . . . ?
C315 N305 C313 C314 -73.9(9) . . . . ?
C312 N305 C315 C316 -68.8(9) . . . . ?
C313 N305 C315 C316 164.8(7) . . . . ?
C318 N306 C317 C303 109.9(6) . . . . ?
C324 N306 C317 C303 -122.6(5) . . . . ?
Ni8 N306 C317 C303 -6.5(6) . . . . ?
N302 C303 C317 N306 7.6(8) . . . . ?
C302 C303 C317 N306 -174.8(6) . . . . ?
C324 N306 C318 C319 164.8(5) . . . . ?
C317 N306 C318 C319 -68.8(6) . . . . ?
Ni8 N306 C318 C319 53.5(5) . . . . ?
C322 N307 C319 C318 -86.4(6) . . . . ?
C320 N307 C319 C318 152.4(5) . . . . ?
Ni8 N307 C319 C318 34.7(5) . . . . ?
N306 C318 C319 N307 -63.2(6) . . . . ?
C322 N307 C320 C321 -56.7(7) . . . . ?
C319 N307 C320 C321 62.9(7) . . . . ?
Ni8 N307 C320 C321 175.0(4) . . . . ?
C319 N307 C322 C323 179.7(5) . . . . ?
C320 N307 C322 C323 -59.4(7) . . . . ?
Ni8 N307 C322 C323 66.8(6) . . . . ?
C318 N306 C324 C325 -167.6(5) . . . . ?
C317 N306 C324 C325 66.3(6) . . . . ?
Ni8 N306 C324 C325 -55.9(5) . . . . ?
C326 N308 C325 C324 -143.2(6) . . . . ?
C328 N308 C325 C324 96.0(6) . . . . ?
Ni8 N308 C325 C324 -26.3(6) . . . . ?
N306 C324 C325 N308 58.0(7) . . . . ?
C328 N308 C326 C327 57.7(7) . . . . ?
C325 N308 C326 C327 -61.1(7) . . . . ?
Ni8 N308 C326 C327 -173.4(5) . . . . ?
C326 N308 C328 C329 60.8(7) . . . . ?
C325 N308 C328 C329 -180.0(5) . . . . ?
Ni8 N308 C328 C329 -65.3(6) . . . . ?
Ni8 N309 C330 Ni7 -15.5(18) . . . . ?
N301 Ni7 C330 N309 17.2(17) . . . . ?
N304 Ni7 C330 N309 -172.0(16) . . . . ?
N303 Ni7 C330 N309 -34(2) . . . . ?
Ni8 N310 C331 Ni9 -70(13) . . . . ?
C131 Ni9 C331 N310 -41(14) . . . . ?
C231 Ni9 C331 N310 46(12) . . . . ?
C31 Ni9 C331 N310 -138(12) . . . . ?
O24 Cl6 O22 O28 125(5) . . . 1_545 ?
O23 Cl6 O22 O28 -109(5) . . . 1_545 ?
O21 Cl6 O22 O28 10(6) . . . 1_545 ?
O26 Cl6 O22 O28 99(5) 1_545 . . 1_545 ?
O24 Cl6 O22 Cl7 57.6(10) . . . 1_545 ?
O23 Cl6 O22 Cl7 -176.7(8) . . . 1_545 ?
O21 Cl6 O22 Cl7 -57.8(10) . . . 1_545 ?
O26 Cl6 O22 Cl7 31.9(9) 1_545 . . 1_545 ?
O24 Cl6 O22 O26 25.7(10) . . . 1_545 ?
O23 Cl6 O22 O26 151.4(10) . . . 1_545 ?
O21 Cl6 O22 O26 -89.6(10) . . . 1_545 ?
O23 Cl6 O24 O26 -149.2(11) . . . 1_545 ?
O21 Cl6 O24 O26 86.4(11) . . . 1_545 ?
O22 Cl6 O24 O26 -27.1(11) . . . 1_545 ?
O28 Cl7 O26 O24 40(4) . . . 1_565 ?
O25 Cl7 O26 O24 -79(4) . . . 1_565 ?
O22 Cl7 O26 O24 29(3) 1_565 . . 1_565 ?
O27 Cl7 O26 O24 168(3) . . . 1_565 ?
O28 Cl7 O26 O22 11.6(13) . . . 1_565 ?
O25 Cl7 O26 O22 -107.3(11) . . . 1_565 ?
O27 Cl7 O26 O22 139.6(10) . . . 1_565 ?
O28 Cl7 O26 Cl6 42.3(15) . . . 1_565 ?
O25 Cl7 O26 Cl6 -76.6(13) . . . 1_565 ?
O22 Cl7 O26 Cl6 30.8(8) 1_565 . . 1_565 ?
O27 Cl7 O26 Cl6 170.3(10) . . . 1_565 ?
O25 Cl7 O28 O22 104.9(15) . . . 1_565 ?
O26 Cl7 O28 O22 -15.4(17) . . . 1_565 ?
O27 Cl7 O28 O22 -134.7(14) . . . 1_565 ?
